data_7016092
loop_
_publ_author_name
'Kuchison, Angela M.'
'Wolf, Michael O.'
'Patrick, Brian O.'

_publ_section_title
;
 Photophysical and electrochemical properties of Ru(ii) complexes
 containing tridentate bisphosphino-oligothiophene ligands.
;
_journal_issue 26
_journal_name_full 'Dalton transactions (Cambridge, England : 2003)'
_journal_page_first 6912
_journal_page_last 6921
_journal_paper_doi 10.1039/c1dt10217f
_journal_volume 40
_journal_year 2011
_chemical_formula_sum 'C46 H34 Cl F6 N2 P3 Ru S3'
_chemical_formula_weight 1054.36
_chemical_name_systematic
;
?
;
_space_group_IT_number 2
_symmetry_cell_setting triclinic
_symmetry_space_group_name_Hall '-P 1'
_symmetry_space_group_name_H-M 'P -1'
_atom_sites_solution_hydrogens geom
_atom_sites_solution_primary direct
_atom_sites_solution_secondary difmap
_audit_creation_method SHELXL-97
_cell_angle_alpha 97.643(5)
_cell_angle_beta 92.318(5)
_cell_angle_gamma 95.276(5)
_cell_formula_units_Z 4
_cell_length_a 9.9549(13)
_cell_length_b 14.7616(19)
_cell_length_c 30.146(3)
_cell_measurement_reflns_used 9030
_cell_measurement_temperature 173(2)
_cell_measurement_theta_max 27.09
_cell_measurement_theta_min 2.37
_cell_volume 4365.8(9)
_computing_structure_refinement 'SHELXL-97 (Sheldrick, 1997)'
_diffrn_ambient_temperature 173(2)
_diffrn_measured_fraction_theta_full 0.953
_diffrn_measured_fraction_theta_max 0.953
_diffrn_measurement_device_type 'Bruker X8 APEX II'
_diffrn_measurement_method 'area detector'
_diffrn_radiation_monochromator graphite
_diffrn_radiation_source 'fine-focus sealed tube'
_diffrn_radiation_type MoK\a
_diffrn_radiation_wavelength 0.71073
_diffrn_reflns_av_R_equivalents 0.0425
_diffrn_reflns_av_sigmaI/netI 0.0557
_diffrn_reflns_limit_h_max 13
_diffrn_reflns_limit_h_min -13
_diffrn_reflns_limit_k_max 18
_diffrn_reflns_limit_k_min -19
_diffrn_reflns_limit_l_max 32
_diffrn_reflns_limit_l_min -39
_diffrn_reflns_number 76396
_diffrn_reflns_theta_full 27.97
_diffrn_reflns_theta_max 27.97
_diffrn_reflns_theta_min 1.64
_exptl_absorpt_coefficient_mu 0.737
_exptl_absorpt_correction_T_max 0.950
_exptl_absorpt_correction_T_min 0.898
_exptl_absorpt_correction_type multi-scan
_exptl_crystal_colour orange
_exptl_crystal_density_diffrn 1.604
_exptl_crystal_density_method 'not measured'
_exptl_crystal_description irregular
_exptl_crystal_F_000 2128
_exptl_crystal_size_max 0.30
_exptl_crystal_size_mid 0.18
_exptl_crystal_size_min 0.07
_refine_diff_density_max 1.137
_refine_diff_density_min -0.896
_refine_diff_density_rms 0.086
_refine_ls_extinction_method none
_refine_ls_goodness_of_fit_ref 1.022
_refine_ls_hydrogen_treatment constr
_refine_ls_matrix_type full
_refine_ls_number_parameters 1244
_refine_ls_number_reflns 20031
_refine_ls_number_restraints 83
_refine_ls_restrained_S_all 1.021
_refine_ls_R_factor_all 0.0790
_refine_ls_R_factor_gt 0.0463
_refine_ls_shift/su_max 0.009
_refine_ls_shift/su_mean 0.007
_refine_ls_structure_factor_coef Fsqd
_refine_ls_weighting_details 'calc w=1/[\s^2^(Fo^2^)+(0.0161P)^2^+9.5146P] where P=(Fo^2^+2Fc^2^)/3'
_refine_ls_weighting_scheme calc
_refine_ls_wR_factor_gt 0.0809
_refine_ls_wR_factor_ref 0.0910
_reflns_number_gt 14348
_reflns_number_total 20031
_reflns_threshold_expression >2sigma(I)
_cod_data_source_file c1dt10217f.txt
_cod_data_source_block complex_7
_cod_original_sg_symbol_H-M P-1
_cod_database_code 7016092

loop_
_symmetry_equiv_pos_as_xyz
'x, y, z'
'-x, -y, -z'

loop_
_atom_site_label
_atom_site_type_symbol
_atom_site_fract_x
_atom_site_fract_y
_atom_site_fract_z
_atom_site_U_iso_or_equiv
_atom_site_adp_type
_atom_site_occupancy
_atom_site_symmetry_multiplicity
_atom_site_calc_flag
_atom_site_refinement_flags
_atom_site_disorder_assembly
_atom_site_disorder_group
C1 C 0.9897(5) 0.1298(3) 0.32898(16) 0.0330(12) Uani 0.9421(15) 1 d PDU A 1
H1 H 1.0406 0.1678 0.3114 0.040 Uiso 0.9421(15) 1 calc PR A 1
C2 C 0.9154(5) 0.0495(4) 0.31170(17) 0.0296(12) Uani 0.9421(15) 1 d PDU A 1
H2 H 0.9096 0.0252 0.2808 0.035 Uiso 0.9421(15) 1 calc PR A 1
C3 C 0.8470(4) 0.0060(3) 0.34536(18) 0.0231(10) Uani 0.9421(15) 1 d PD A 1
C4 C 0.8744(4) 0.0555(2) 0.38784(12) 0.0256(8) Uani 0.9421(15) 1 d PD A 1
C5 C 0.8338(4) 0.0343(2) 0.43101(12) 0.0270(8) Uani 0.9421(15) 1 d PD A 1
C6 C 0.8816(4) 0.0722(3) 0.47316(13) 0.0354(9) Uani 0.9421(15) 1 d PD A 1
H6 H 0.9433 0.1260 0.4789 0.042 Uiso 0.9421(15) 1 calc PR A 1
C7 C 0.8306(4) 0.0237(3) 0.50779(13) 0.0354(10) Uani 0.9421(15) 1 d PD A 1
H7 H 0.8552 0.0424 0.5387 0.043 Uiso 0.9421(15) 1 calc PR A 1
C8 C 0.7434(4) -0.0515(2) 0.49266(12) 0.0269(8) Uani 0.9421(15) 1 d PD A 1
C9 C 0.6718(4) -0.1203(3) 0.51529(12) 0.0319(9) Uani 0.9421(15) 1 d PD A 1
C10 C 0.6477(4) -0.2143(3) 0.50224(14) 0.0328(10) Uani 0.9421(15) 1 d PD A 1
C11 C 0.5686(5) -0.2568(3) 0.53370(15) 0.0490(12) Uani 0.9421(15) 1 d PD A 1
H11 H 0.5414 -0.3209 0.5303 0.059 Uiso 0.9421(15) 1 calc PR A 1
C12 C 0.5362(6) -0.1974(4) 0.56862(17) 0.0628(16) Uani 0.9421(15) 1 d PD A 1
H12 H 0.4843 -0.2148 0.5924 0.075 Uiso 0.9421(15) 1 calc PR A 1
C13 C 0.8363(4) -0.3524(2) 0.33278(12) 0.0312(8) Uani 1 1 d . . .
H13 H 0.9233 -0.3217 0.3415 0.037 Uiso 1 1 calc R . .
C14 C 0.8261(4) -0.4357(3) 0.30535(13) 0.0385(9) Uani 1 1 d . . .
H14 H 0.9052 -0.4619 0.2955 0.046 Uiso 1 1 calc R . .
C15 C 0.7003(4) -0.4805(3) 0.29239(13) 0.0392(10) Uani 1 1 d . . .
H15 H 0.6921 -0.5383 0.2739 0.047 Uiso 1 1 calc R . .
C16 C 0.5871(4) -0.4410(2) 0.30638(12) 0.0332(9) Uani 1 1 d . . .
H16 H 0.4997 -0.4706 0.2972 0.040 Uiso 1 1 calc R . .
C17 C 0.6020(3) -0.3569(2) 0.33424(11) 0.0238(7) Uani 1 1 d . . .
C18 C 0.4894(3) -0.3099(2) 0.35204(11) 0.0249(7) Uani 1 1 d . . .
C19 C 0.3545(4) -0.3420(3) 0.34138(13) 0.0358(9) Uani 1 1 d . . .
H19 H 0.3317 -0.3962 0.3208 0.043 Uiso 1 1 calc R . .
C20 C 0.2538(4) -0.2942(3) 0.36105(15) 0.0437(10) Uani 1 1 d . . .
H20 H 0.1613 -0.3152 0.3541 0.052 Uiso 1 1 calc R . .
C21 C 0.2902(4) -0.2155(3) 0.39096(15) 0.0444(11) Uani 1 1 d . . .
H21 H 0.2230 -0.1822 0.4053 0.053 Uiso 1 1 calc R . .
C22 C 0.4256(4) -0.1858(3) 0.39965(13) 0.0351(9) Uani 1 1 d . . .
H22 H 0.4497 -0.1312 0.4199 0.042 Uiso 1 1 calc R . .
C23 C 0.7983(3) -0.1547(2) 0.28003(11) 0.0246(7) Uani 1 1 d . . .
C24 C 0.9322(4) -0.1761(3) 0.28004(13) 0.0351(9) Uani 1 1 d . . .
H24 H 0.9897 -0.1586 0.3063 0.042 Uiso 1 1 calc R . .
C25 C 0.9819(4) -0.2223(3) 0.24237(14) 0.0400(10) Uani 1 1 d . . .
H25 H 1.0728 -0.2370 0.2430 0.048 Uiso 1 1 calc R . .
C26 C 0.9006(4) -0.2474(3) 0.20391(13) 0.0390(10) Uani 1 1 d . . .
H26 H 0.9352 -0.2793 0.1781 0.047 Uiso 1 1 calc R . .
C27 C 0.7693(4) -0.2261(3) 0.20298(13) 0.0391(9) Uani 1 1 d . . .
H27 H 0.7133 -0.2430 0.1763 0.047 Uiso 1 1 calc R . .
C28 C 0.7177(4) -0.1799(2) 0.24103(12) 0.0314(8) Uani 1 1 d . . .
H28 H 0.6266 -0.1656 0.2401 0.038 Uiso 1 1 calc R . .
C29 C 0.5751(3) -0.0582(2) 0.31824(11) 0.0237(7) Uani 1 1 d . . .
C30 C 0.5563(4) 0.0352(2) 0.32618(12) 0.0297(8) Uani 1 1 d . . .
H30 H 0.6310 0.0786 0.3366 0.036 Uiso 1 1 calc R . .
C31 C 0.4305(4) 0.0651(3) 0.31912(13) 0.0370(9) Uani 1 1 d . . .
H31 H 0.4195 0.1289 0.3243 0.044 Uiso 1 1 calc R . .
C32 C 0.3209(4) 0.0025(3) 0.30450(13) 0.0388(10) Uani 1 1 d . . .
H32 H 0.2342 0.0229 0.3003 0.047 Uiso 1 1 calc R . .
C33 C 0.3376(4) -0.0894(3) 0.29596(13) 0.0377(9) Uani 1 1 d . . .
H33 H 0.2623 -0.1323 0.2854 0.045 Uiso 1 1 calc R . .
C34 C 0.4632(3) -0.1202(3) 0.30263(12) 0.0310(8) Uani 1 1 d . . .
H34 H 0.4734 -0.1839 0.2965 0.037 Uiso 1 1 calc R . .
C35 C 0.6234(4) -0.3865(2) 0.44132(12) 0.0303(8) Uani 1 1 d . . .
C36 C 0.6875(4) -0.4625(2) 0.42422(12) 0.0361(9) Uani 1 1 d . . .
H36 H 0.7832 -0.4577 0.4235 0.043 Uiso 1 1 calc R . .
C37 C 0.6131(5) -0.5454(3) 0.40817(14) 0.0470(11) Uani 1 1 d . . .
H37 H 0.6581 -0.5966 0.3964 0.056 Uiso 1 1 calc R . .
C38 C 0.4759(5) -0.5536(3) 0.40912(14) 0.0493(11) Uani 1 1 d . . .
H38 H 0.4255 -0.6103 0.3978 0.059 Uiso 1 1 calc R . .
C39 C 0.4100(5) -0.4799(3) 0.42645(15) 0.0510(11) Uani 1 1 d . . .
H39 H 0.3145 -0.4863 0.4276 0.061 Uiso 1 1 calc R . .
C40 C 0.4830(4) -0.3956(3) 0.44242(14) 0.0427(10) Uani 1 1 d . . .
H40 H 0.4370 -0.3447 0.4540 0.051 Uiso 1 1 calc R . .
C41 C 0.8794(4) -0.3091(3) 0.47923(13) 0.0284(10) Uiso 0.9421(15) 1 d P A 1
C42 C 0.9836(5) -0.3307(3) 0.45212(16) 0.0494(12) Uani 0.9421(15) 1 d P A 1
H42 H 0.9784 -0.3209 0.4216 0.059 Uiso 0.9421(15) 1 calc PR A 1
C43 C 1.0957(5) -0.3665(4) 0.4691(2) 0.0668(17) Uani 0.9421(15) 1 d P A 1
H43 H 1.1666 -0.3818 0.4502 0.080 Uiso 0.9421(15) 1 calc PR A 1
C44 C 1.1041(6) -0.3800(4) 0.51374(19) 0.0651(16) Uani 0.9421(15) 1 d P A 1
H44 H 1.1822 -0.4025 0.5258 0.078 Uiso 0.9421(15) 1 calc PR A 1
C45 C 1.0001(5) -0.3610(4) 0.54026(18) 0.0529(14) Uiso 0.9421(15) 1 d P A 1
H45 H 1.0039 -0.3728 0.5705 0.063 Uiso 0.9421(15) 1 calc PR A 1
C46 C 0.8895(5) -0.3247(3) 0.52348(14) 0.0424(11) Uani 0.9421(15) 1 d P A 1
H46 H 0.8187 -0.3100 0.5426 0.051 Uiso 0.9421(15) 1 calc PR A 1
C47 C 0.9952(5) 0.1573(4) -0.06286(17) 0.0518(14) Uani 0.8707(17) 1 d PD B 1
H47 H 1.0566 0.1657 -0.0856 0.062 Uiso 0.8707(17) 1 calc PR B 1
C48 C 0.9570(5) 0.2274(3) -0.03347(14) 0.0378(11) Uani 0.8707(17) 1 d PD B 1
H48 H 0.9883 0.2901 -0.0337 0.045 Uiso 0.8707(17) 1 calc PR B 1
C49 C 0.8644(4) 0.1964(3) -0.00218(14) 0.0266(10) Uani 0.8707(17) 1 d PD B 1
C50 C 0.8356(4) 0.1023(3) -0.00985(12) 0.0266(9) Uani 0.8707(17) 1 d PD B 1
C51 C 0.7509(4) 0.0439(3) 0.01479(13) 0.0267(9) Uani 0.8707(17) 1 d PD B 1
C52 C 0.6642(4) -0.0330(3) 0.00175(14) 0.0344(10) Uani 0.8707(17) 1 d PD B 1
H52 H 0.6486 -0.0603 -0.0286 0.041 Uiso 0.8707(17) 1 calc PR B 1
C53 C 0.5997(4) -0.0682(3) 0.03774(14) 0.0353(10) Uani 0.8707(17) 1 d PD B 1
H53 H 0.5368 -0.1214 0.0336 0.042 Uiso 0.8707(17) 1 calc PR B 1
C54 C 0.6352(4) -0.0197(3) 0.07878(13) 0.0249(9) Uani 0.8707(17) 1 d PD B 1
C55 C 0.5813(4) -0.0281(3) 0.12208(13) 0.0251(9) Uani 0.8707(17) 1 d PD B 1
C56 C 0.6007(3) 0.0311(2) 0.16198(11) 0.0254(7) Uani 0.8707(17) 1 d PD B 1
C57 C 0.5308(10) -0.0064(7) 0.1960(2) 0.038(3) Uani 0.8707(17) 1 d PDU B 1
H57 H 0.5375 0.0219 0.2263 0.045 Uiso 0.8707(17) 1 calc PR B 1
C58 C 0.4534(7) -0.0863(5) 0.1820(3) 0.0349(19) Uani 0.8707(17) 1 d PDU B 1
H58 H 0.3980 -0.1184 0.2009 0.042 Uiso 0.8707(17) 1 calc PR B 1
C59 C 0.6199(4) 0.3845(2) 0.14599(12) 0.0310(8) Uani 1 1 d . . .
H59 H 0.5363 0.3528 0.1339 0.037 Uiso 1 1 calc R . .
C60 C 0.6198(4) 0.4725(3) 0.16775(14) 0.0411(10) Uani 1 1 d . . .
H60 H 0.5383 0.5012 0.1702 0.049 Uiso 1 1 calc R . .
C61 C 0.7407(5) 0.5184(3) 0.18599(14) 0.0434(10) Uani 1 1 d . . .
H61 H 0.7435 0.5791 0.2013 0.052 Uiso 1 1 calc R . .
C62 C 0.8574(4) 0.4750(2) 0.18169(12) 0.0347(9) Uani 1 1 d . . .
H62 H 0.9411 0.5055 0.1943 0.042 Uiso 1 1 calc R . .
C63 C 0.8519(3) 0.3864(2) 0.15880(11) 0.0253(7) Uani 1 1 d . . .
C64 C 0.9700(3) 0.3354(2) 0.15048(11) 0.0235(7) Uani 1 1 d . . .
C65 C 1.1011(4) 0.3696(3) 0.16581(12) 0.0338(9) Uani 1 1 d . . .
H65 H 1.1174 0.4272 0.1843 0.041 Uiso 1 1 calc R . .
C66 C 1.2065(4) 0.3191(3) 0.15397(13) 0.0397(10) Uani 1 1 d . . .
H66 H 1.2966 0.3422 0.1637 0.048 Uiso 1 1 calc R . .
C67 C 1.1808(3) 0.2347(3) 0.12793(13) 0.0378(10) Uani 1 1 d . . .
H67 H 1.2528 0.1992 0.1194 0.045 Uiso 1 1 calc R . .
C68 C 1.0488(3) 0.2026(3) 0.11438(11) 0.0282(8) Uani 1 1 d . . .
H68 H 1.0315 0.1440 0.0968 0.034 Uiso 1 1 calc R . .
C69 C 0.6372(3) 0.3053(2) 0.00423(12) 0.0287(8) Uani 0.8707(17) 1 d P B 1
C70 C 0.6488(4) 0.3066(3) -0.04159(14) 0.0345(10) Uani 0.8707(17) 1 d P B 1
H70 H 0.7259 0.2855 -0.0557 0.041 Uiso 0.8707(17) 1 calc PR B 1
C71 C 0.5475(5) 0.3388(3) -0.06661(17) 0.0445(12) Uani 0.8707(17) 1 d P B 1
H71 H 0.5548 0.3392 -0.0979 0.053 Uiso 0.8707(17) 1 calc PR B 1
C72 C 0.4372(6) 0.3697(4) -0.04593(19) 0.0546(16) Uani 0.8707(17) 1 d P B 1
H72 H 0.3693 0.3936 -0.0628 0.066 Uiso 0.8707(17) 1 calc PR B 1
C73 C 0.4242(6) 0.3665(4) -0.00127(19) 0.0661(18) Uani 0.8707(17) 1 d P B 1
H73 H 0.3456 0.3859 0.0125 0.079 Uiso 0.8707(17) 1 calc PR B 1
C74 C 0.5250(5) 0.3352(4) 0.02411(16) 0.0453(13) Uani 0.8707(17) 1 d P B 1
H74 H 0.5163 0.3346 0.0553 0.054 Uiso 0.8707(17) 1 calc PR B 1
S4 S 0.92107(13) 0.05336(9) -0.05425(4) 0.0450(3) Uani 0.8707(17) 1 d P B 1
S5 S 0.76634(14) 0.06473(8) 0.07349(5) 0.0193(3) Uani 0.8707(17) 1 d P B 1
S6 S 0.46695(12) -0.12147(8) 0.12743(4) 0.0353(3) Uani 0.8707(17) 1 d P B 1
C75 C 0.8888(4) 0.3811(3) 0.04802(12) 0.0305(8) Uani 1 1 d . . .
C76 C 0.8318(4) 0.4625(3) 0.05770(14) 0.0417(10) Uani 1 1 d . . .
H76 H 0.7367 0.4634 0.0541 0.050 Uiso 1 1 calc R . .
C77 C 0.9134(5) 0.5439(3) 0.07277(17) 0.0557(12) Uani 1 1 d . . .
H77 H 0.8734 0.5997 0.0796 0.067 Uiso 1 1 calc R . .
C78 C 1.0509(5) 0.5437(3) 0.07771(16) 0.0567(13) Uani 1 1 d . . .
H78 H 1.1058 0.5989 0.0884 0.068 Uiso 1 1 calc R . .
C79 C 1.1084(5) 0.4638(4) 0.06723(15) 0.0525(12) Uani 1 1 d . . .
H79 H 1.2038 0.4641 0.0701 0.063 Uiso 1 1 calc R . .
C80 C 1.0294(4) 0.3819(3) 0.05245(13) 0.0412(10) Uani 1 1 d . . .
H80 H 1.0708 0.3266 0.0454 0.049 Uiso 1 1 calc R . .
C81 C 0.6476(3) 0.2002(2) 0.21997(11) 0.0242(7) Uani 1 1 d . . .
C82 C 0.5221(3) 0.2329(2) 0.21392(12) 0.0305(8) Uani 1 1 d . . .
H82 H 0.4758 0.2213 0.1853 0.037 Uiso 1 1 calc R . .
C83 C 0.4643(4) 0.2822(3) 0.24931(12) 0.0341(9) Uani 1 1 d . . .
H83 H 0.3786 0.3040 0.2448 0.041 Uiso 1 1 calc R . .
C84 C 0.5305(4) 0.2998(2) 0.29111(12) 0.0330(9) Uani 1 1 d . . .
H84 H 0.4903 0.3333 0.3154 0.040 Uiso 1 1 calc R . .
C85 C 0.6551(4) 0.2686(3) 0.29750(12) 0.0347(9) Uani 1 1 d . . .
H85 H 0.7016 0.2813 0.3261 0.042 Uiso 1 1 calc R . .
C86 C 0.7129(4) 0.2185(2) 0.26229(11) 0.0280(8) Uani 1 1 d . . .
H86 H 0.7983 0.1965 0.2672 0.034 Uiso 1 1 calc R . .
C87 C 0.8754(3) 0.0964(2) 0.18929(11) 0.0239(7) Uani 1 1 d . . .
C88 C 0.9798(3) 0.1584(3) 0.21069(11) 0.0271(8) Uani 1 1 d . . .
H88 H 0.9639 0.2204 0.2199 0.032 Uiso 1 1 calc R . .
C89 C 1.1070(4) 0.1300(3) 0.21863(12) 0.0346(9) Uani 1 1 d . . .
H89 H 1.1770 0.1723 0.2337 0.042 Uiso 1 1 calc R . .
C90 C 1.1319(4) 0.0406(3) 0.20463(13) 0.0395(10) Uani 1 1 d . . .
H90 H 1.2194 0.0218 0.2094 0.047 Uiso 1 1 calc R . .
C91 C 1.0293(4) -0.0212(3) 0.18378(13) 0.0387(10) Uani 1 1 d . . .
H91 H 1.0462 -0.0830 0.1745 0.046 Uiso 1 1 calc R . .
C92 C 0.9012(4) 0.0058(3) 0.17622(12) 0.0312(8) Uani 1 1 d . . .
H92 H 0.8310 -0.0377 0.1621 0.037 Uiso 1 1 calc R . .
N1 N 0.7264(3) -0.31354(18) 0.34756(9) 0.0221(6) Uani 1 1 d . A .
N2 N 0.5248(3) -0.23065(19) 0.38076(9) 0.0238(6) Uani 1 1 d . A .
N3 N 0.7323(3) 0.34110(18) 0.14099(9) 0.0212(6) Uani 1 1 d . B .
N4 N 0.9435(3) 0.25114(18) 0.12508(8) 0.0203(6) Uani 1 1 d . B .
F1 F 1.0853(3) 0.4493(2) 0.27993(10) 0.0869(11) Uani 1 1 d . . .
F2 F 1.1706(3) 0.3440(3) 0.35934(12) 0.0954(12) Uani 1 1 d . . .
F3 F 1.2829(2) 0.43203(17) 0.31514(10) 0.0595(7) Uani 1 1 d . . .
F4 F 1.1111(3) 0.48578(19) 0.35370(11) 0.0795(10) Uani 1 1 d . . .
F5 F 0.9757(3) 0.3616(2) 0.32503(11) 0.0732(9) Uani 1 1 d . . .
F6 F 1.1447(3) 0.30864(19) 0.28530(12) 0.0813(10) Uani 1 1 d . . .
F7 F 1.2646(3) 0.7083(2) 0.16230(12) 0.0823(10) Uani 1 1 d . . .
F8 F 1.3534(3) 0.5656(2) 0.22451(10) 0.0763(9) Uani 1 1 d . . .
F9 F 1.4635(2) 0.66890(18) 0.18715(10) 0.0654(8) Uani 1 1 d . . .
F10 F 1.3087(3) 0.7144(2) 0.23554(10) 0.0775(9) Uani 1 1 d . . .
F11 F 1.1546(2) 0.60561(18) 0.19895(11) 0.0698(9) Uani 1 1 d . . .
F12 F 1.3111(3) 0.55991(17) 0.15159(9) 0.0576(7) Uani 1 1 d . . .
S1 S 0.98094(11) 0.15392(7) 0.38530(4) 0.0392(3) Uani 0.9421(15) 1 d P A 1
S2 S 0.70993(9) -0.05631(6) 0.43533(3) 0.0227(2) Uani 0.9421(15) 1 d P A 1
S3 S 0.59939(14) -0.08707(8) 0.56522(4) 0.0530(4) Uani 0.9421(15) 1 d P A 1
Ru1 Ru 0.72906(3) -0.192175(18) 0.391231(9) 0.02006(7) Uani 1 1 d . . .
Ru2 Ru 0.74286(2) 0.210948(18) 0.106660(9) 0.01838(7) Uani 1 1 d . . .
P1 P 0.73662(8) -0.10049(6) 0.33247(3) 0.02161(18) Uani 1 1 d . A .
P2 P 0.72410(9) -0.27481(6) 0.45451(3) 0.0254(2) Uani 1 1 d . A .
P3 P 0.77866(9) 0.27319(6) 0.03799(3) 0.02427(19) Uani 1 1 d . B .
P4 P 0.71566(8) 0.13620(6) 0.17113(3) 0.02040(18) Uani 1 1 d . B .
P5 P 1.12821(10) 0.39730(7) 0.32003(4) 0.0374(2) Uani 1 1 d . . .
P6 P 1.30939(10) 0.63707(7) 0.19378(4) 0.0353(2) Uani 1 1 d . . .
Cl1 Cl 0.97067(9) -0.15702(7) 0.39777(4) 0.0302(2) Uani 0.9421(15) 1 d P A 1
Cl2 Cl 0.50040(13) 0.17748(9) 0.09241(5) 0.0274(3) Uani 0.8707(17) 1 d P B 1
S4B S 0.3903(9) 0.2928(6) -0.0317(3) 0.047(2) Uiso 0.1293(17) 1 d P B 2
S5B S 0.5300(10) 0.1790(7) 0.0812(3) 0.023(3) Uiso 0.1293(17) 1 d PD B 2
C47B C 0.504(3) 0.376(2) -0.0457(11) 0.030(8) Uiso 0.1293(17) 1 d PD B 2
H47B H 0.4883 0.4134 -0.0685 0.036 Uiso 0.1293(17) 1 calc PR B 2
C48B C 0.622(2) 0.3835(15) -0.0198(9) 0.038(7) Uiso 0.1293(17) 1 d PD B 2
H48B H 0.6883 0.4348 -0.0177 0.045 Uiso 0.1293(17) 1 calc PR B 2
C49B C 0.6372(3) 0.3053(2) 0.00423(12) 0.0287(8) Uani 0.1293(17) 1 d PD B 2
C50B C 0.511(2) 0.2558(14) 0.0036(9) 0.030(6) Uiso 0.1293(17) 1 d PD B 2
C51B C 0.473(2) 0.1778(13) 0.0266(8) 0.029(6) Uiso 0.1293(17) 1 d PD B 2
C52B C 0.395(3) 0.0972(14) 0.0127(7) 0.038(7) Uiso 0.1293(17) 1 d PD B 2
H52B H 0.3445 0.0845 -0.0152 0.046 Uiso 0.1293(17) 1 calc PR B 2
C53B C 0.396(3) 0.0350(14) 0.0443(7) 0.035(7) Uiso 0.1293(17) 1 d PD B 2
H53B H 0.3503 -0.0249 0.0383 0.042 Uiso 0.1293(17) 1 calc PR B 2
C54B C 0.468(2) 0.0656(15) 0.0845(6) 0.025(6) Uiso 0.1293(17) 1 d PD B 2
C55B C 0.505(2) 0.0228(18) 0.1234(6) 0.033(7) Uiso 0.1293(17) 1 d PD B 2
C56B C 0.6007(3) 0.0311(2) 0.16198(11) 0.0254(7) Uani 0.1293(17) 1 d PD B 2
C57B C 0.520(5) 0.005(4) 0.1970(9) 0.007(8) Uiso 0.1293(17) 1 d PDU B 2
H57B H 0.5266 0.0366 0.2268 0.008 Uiso 0.1293(17) 1 calc PR B 2
C58B C 0.433(4) -0.070(3) 0.1826(14) 0.009(8) Uiso 0.1293(17) 1 d PDU B 2
H58B H 0.4027 -0.1147 0.2011 0.011 Uiso 0.1293(17) 1 calc PR B 2
S6B S 0.3867(7) -0.0759(5) 0.1288(2) 0.0311(18) Uiso 0.1293(17) 1 d P B 2
C69B C 0.8754(17) 0.2316(13) -0.0099(5) 0.012(6) Uiso 0.1293(17) 1 d PG B 2
C70B C 0.8387(16) 0.2361(13) -0.0545(6) 0.036(7) Uiso 0.1293(17) 1 d PG B 2
H70B H 0.7579 0.2615 -0.0620 0.044 Uiso 0.1293(17) 1 calc PR B 2
C71B C 0.9203(19) 0.2032(15) -0.0882(5) 0.039(7) Uiso 0.1293(17) 1 d PG B 2
H71B H 0.8953 0.2063 -0.1186 0.047 Uiso 0.1293(17) 1 calc PR B 2
C72B C 1.0385(18) 0.1660(15) -0.0772(6) 0.038(9) Uiso 0.1293(17) 1 d PG B 2
H72B H 1.0943 0.1435 -0.1002 0.046 Uiso 0.1293(17) 1 calc PR B 2
C73B C 1.0752(16) 0.1615(15) -0.0327(6) 0.039(7) Uiso 0.1293(17) 1 d PG B 2
H73B H 1.1560 0.1361 -0.0252 0.047 Uiso 0.1293(17) 1 calc PR B 2
C74B C 0.9936(19) 0.1943(14) 0.0010(5) 0.044(8) Uiso 0.1293(17) 1 d PG B 2
H74B H 1.0186 0.1913 0.0315 0.053 Uiso 0.1293(17) 1 calc PR B 2
Cl2B Cl 0.7977(10) 0.0731(8) 0.0636(4) 0.029(3) Uiso 0.1293(17) 1 d P B 2
C41B C 0.622(4) -0.235(4) 0.5068(12) 0.0328(10) Uani 0.0579(15) 1 d PG A 2
C42B C 0.676(3) -0.233(3) 0.5502(14) 0.020(12) Uiso 0.0579(15) 1 d PG A 2
H42B H 0.7667 -0.2472 0.5550 0.024 Uiso 0.0579(15) 1 calc PR A 2
C43B C 0.599(4) -0.210(3) 0.5865(11) 0.04(2) Uiso 0.0579(15) 1 d PG A 2
H43B H 0.6356 -0.2087 0.6162 0.050 Uiso 0.0579(15) 1 calc PR A 2
C44B C 0.467(4) -0.190(4) 0.5794(14) 0.042(19) Uiso 0.0579(15) 1 d PG A 2
H44B H 0.4134 -0.1741 0.6043 0.050 Uiso 0.0579(15) 1 calc PR A 2
C45B C 0.412(4) -0.192(4) 0.5360(16) 0.07(3) Uiso 0.0579(15) 1 d PG A 2
H45B H 0.3223 -0.1780 0.5312 0.089 Uiso 0.0579(15) 1 calc PR A 2
C46B C 0.490(5) -0.215(4) 0.4997(12) 0.034(15) Uiso 0.0579(15) 1 d PG A 2
H46B H 0.4533 -0.2164 0.4700 0.040 Uiso 0.0579(15) 1 calc PR A 2
S1B S 1.079(2) 0.1050(14) 0.3755(7) 0.047(5) Uiso 0.0579(15) 1 d P A 2
S2B S 0.951(8) -0.167(3) 0.4132(17) 0.25(5) Uiso 0.0579(15) 1 d PD A 2
S3B S 1.113(2) -0.2928(16) 0.5181(7) 0.058(6) Uiso 0.0579(15) 1 d PD A 2
C1B C 1.002(7) 0.103(4) 0.3223(19) 0.007(13) Uiso 0.0579(15) 1 d PDU A 2
H1B H 1.0401 0.1358 0.2998 0.008 Uiso 0.0579(15) 1 calc PR A 2
C2B C 0.882(6) 0.050(6) 0.317(2) 0.015(16) Uiso 0.0579(15) 1 d PDU A 2
H2B H 0.8150 0.0526 0.2939 0.018 Uiso 0.0579(15) 1 calc PR A 2
C3B C 0.868(6) -0.011(6) 0.350(3) 0.0231(10) Uani 0.0579(15) 1 d PD A 2
C4B C 0.983(5) -0.005(3) 0.3781(14) 0.027(13) Uiso 0.0579(15) 1 d PD A 2
C5B C 1.010(4) -0.054(2) 0.4154(12) 0.015(11) Uiso 0.0579(15) 1 d PD A 2
C6B C 1.092(5) -0.028(2) 0.4535(12) 0.020(12) Uiso 0.0579(15) 1 d PD A 2
H6B H 1.1386 0.0320 0.4610 0.024 Uiso 0.0579(15) 1 calc PR A 2
C7B C 1.101(7) -0.100(3) 0.481(2) 0.07(3) Uiso 0.0579(15) 1 d PD A 2
H7B H 1.1603 -0.0948 0.5063 0.083 Uiso 0.0579(15) 1 calc PR A 2
C8B C 1.014(4) -0.176(2) 0.4657(13) 0.016(11) Uiso 0.0579(15) 1 d PD A 2
C9B C 0.987(3) -0.259(3) 0.4862(17) 0.033(15) Uiso 0.0579(15) 1 d PD A 2
C10B C 0.865(3) -0.309(4) 0.491(2) 0.0284(10) Uiso 0.0579(15) 1 d PD A 2
C11B C 0.885(3) -0.387(3) 0.5127(17) 0.020 Uiso 0.0579(15) 1 d PD A 2
H11B H 0.8136 -0.4310 0.5178 0.024 Uiso 0.0579(15) 1 calc PR A 2
C12B C 1.017(4) -0.391(3) 0.525(3) 0.0529(14) Uiso 0.0579(15) 1 d PD A 2
H12B H 1.0511 -0.4417 0.5370 0.063 Uiso 0.0579(15) 1 calc PR A 2

loop_
_atom_site_aniso_label
_atom_site_aniso_U_11
_atom_site_aniso_U_22
_atom_site_aniso_U_33
_atom_site_aniso_U_23
_atom_site_aniso_U_13
_atom_site_aniso_U_12
C1 0.037(3) 0.024(3) 0.038(3) 0.007(2) 0.0026(19) -0.003(2)
C2 0.029(3) 0.026(2) 0.034(3) 0.0077(18) 0.003(2) -0.002(2)
C3 0.022(2) 0.020(3) 0.027(2) 0.0045(16) -0.0017(16) -0.0005(18)
C4 0.0246(19) 0.0187(18) 0.032(2) 0.0032(15) -0.0039(15) -0.0037(15)
C5 0.028(2) 0.0193(19) 0.031(2) -0.0001(15) -0.0025(16) -0.0018(16)
C6 0.036(2) 0.029(2) 0.037(2) -0.0038(18) -0.0054(18) -0.0038(18)
C7 0.040(2) 0.039(2) 0.026(2) -0.0045(17) -0.0034(17) 0.009(2)
C8 0.035(2) 0.0237(19) 0.0217(18) -0.0015(15) -0.0015(15) 0.0083(17)
C9 0.038(2) 0.033(2) 0.026(2) 0.0012(16) 0.0078(17) 0.0092(18)
C10 0.041(2) 0.031(2) 0.029(2) 0.0050(17) 0.0054(17) 0.010(2)
C11 0.073(3) 0.035(3) 0.041(3) 0.008(2) 0.022(2) 0.002(2)
C12 0.095(4) 0.049(3) 0.048(3) 0.007(3) 0.040(3) 0.006(3)
C13 0.0263(19) 0.032(2) 0.036(2) 0.0027(16) 0.0041(16) 0.0080(16)
C14 0.043(2) 0.031(2) 0.043(2) 0.0028(17) 0.0117(19) 0.0120(19)
C15 0.056(3) 0.026(2) 0.035(2) -0.0003(16) 0.0100(19) 0.0008(19)
C16 0.040(2) 0.027(2) 0.029(2) 0.0004(16) -0.0014(16) -0.0068(17)
C17 0.0286(18) 0.0216(18) 0.0219(17) 0.0064(14) -0.0010(14) 0.0016(15)
C18 0.0258(18) 0.0220(18) 0.0261(18) 0.0060(14) -0.0019(14) -0.0036(15)
C19 0.027(2) 0.032(2) 0.046(2) 0.0035(18) -0.0056(17) -0.0068(17)
C20 0.0211(19) 0.046(3) 0.062(3) 0.005(2) -0.0020(19) -0.0044(18)
C21 0.0218(19) 0.045(3) 0.066(3) 0.001(2) 0.0093(19) 0.0081(18)
C22 0.0263(19) 0.033(2) 0.047(2) 0.0014(18) 0.0058(17) 0.0098(17)
C23 0.0247(18) 0.0194(17) 0.0290(18) 0.0026(14) 0.0027(14) -0.0019(14)
C24 0.027(2) 0.044(2) 0.033(2) 0.0020(17) 0.0013(16) -0.0003(17)
C25 0.028(2) 0.045(2) 0.046(2) -0.0003(19) 0.0104(18) 0.0033(18)
C26 0.043(2) 0.032(2) 0.038(2) -0.0082(17) 0.0143(18) -0.0052(18)
C27 0.038(2) 0.038(2) 0.034(2) -0.0081(17) -0.0001(17) -0.0089(18)
C28 0.0282(19) 0.030(2) 0.033(2) 0.0001(16) 0.0004(16) -0.0020(16)
C29 0.0221(17) 0.0261(18) 0.0241(17) 0.0084(14) -0.0002(14) 0.0024(14)
C30 0.031(2) 0.029(2) 0.0301(19) 0.0049(15) 0.0019(15) 0.0048(16)
C31 0.041(2) 0.037(2) 0.035(2) 0.0059(17) 0.0014(17) 0.0153(19)
C32 0.034(2) 0.052(3) 0.033(2) 0.0098(19) -0.0017(17) 0.016(2)
C33 0.0241(19) 0.050(3) 0.038(2) 0.0093(19) -0.0067(16) -0.0021(18)
C34 0.0278(19) 0.032(2) 0.033(2) 0.0075(16) -0.0034(16) 0.0000(16)
C35 0.038(2) 0.028(2) 0.0270(19) 0.0104(15) -0.0006(16) 0.0047(17)
C36 0.048(2) 0.027(2) 0.034(2) 0.0065(16) -0.0058(18) 0.0066(18)
C37 0.069(3) 0.032(2) 0.039(2) 0.0037(18) -0.013(2) 0.006(2)
C38 0.070(3) 0.038(2) 0.038(2) 0.011(2) -0.009(2) -0.008(2)
C39 0.045(3) 0.050(3) 0.056(3) 0.014(2) -0.002(2) -0.011(2)
C40 0.040(2) 0.041(2) 0.049(3) 0.011(2) 0.007(2) 0.006(2)
C42 0.047(3) 0.062(3) 0.047(3) 0.026(2) 0.004(2) 0.022(2)
C43 0.043(3) 0.086(4) 0.086(4) 0.041(3) 0.005(3) 0.035(3)
C44 0.055(3) 0.067(4) 0.078(4) 0.030(3) -0.030(3) 0.015(3)
C46 0.056(3) 0.041(3) 0.029(2) 0.0012(19) -0.010(2) 0.016(2)
C47 0.060(3) 0.059(4) 0.040(3) 0.005(2) 0.029(3) 0.016(3)
C48 0.046(3) 0.043(3) 0.029(2) 0.009(2) 0.015(2) 0.014(2)
C49 0.029(2) 0.031(3) 0.023(2) 0.006(2) 0.0064(17) 0.012(2)
C50 0.027(2) 0.033(2) 0.0197(19) -0.0032(16) 0.0045(16) 0.0142(18)
C51 0.029(2) 0.029(2) 0.022(2) -0.0037(16) 0.0005(16) 0.0120(18)
C52 0.040(3) 0.031(2) 0.026(2) -0.0147(18) -0.0060(19) 0.004(2)
C53 0.033(2) 0.032(2) 0.035(2) -0.0074(19) -0.0045(19) -0.007(2)
C54 0.023(2) 0.018(2) 0.031(2) -0.0042(16) -0.0025(16) 0.0015(16)
C55 0.0194(19) 0.018(2) 0.036(2) 0.0014(16) 0.0000(17) -0.0028(16)
C56 0.0198(17) 0.0249(18) 0.0291(19) -0.0010(14) 0.0005(14) -0.0034(14)
C57 0.044(4) 0.028(5) 0.039(3) 0.006(2) -0.006(2) -0.007(4)
C58 0.033(4) 0.026(3) 0.046(3) 0.008(3) 0.002(3) -0.001(3)
C59 0.0278(19) 0.028(2) 0.036(2) -0.0015(16) 0.0096(16) 0.0043(16)
C60 0.047(2) 0.029(2) 0.049(2) -0.0018(18) 0.015(2) 0.0139(19)
C61 0.064(3) 0.021(2) 0.043(2) -0.0063(17) 0.013(2) 0.002(2)
C62 0.042(2) 0.0244(19) 0.033(2) -0.0031(16) 0.0014(17) -0.0066(17)
C63 0.0301(19) 0.0227(18) 0.0210(17) 0.0002(14) 0.0006(14) -0.0038(15)
C64 0.0218(17) 0.0288(19) 0.0195(16) 0.0070(14) 0.0008(13) -0.0049(15)
C65 0.028(2) 0.038(2) 0.033(2) 0.0101(17) -0.0058(16) -0.0133(17)
C66 0.0158(18) 0.059(3) 0.044(2) 0.018(2) -0.0099(16) -0.0118(18)
C67 0.0155(17) 0.061(3) 0.041(2) 0.018(2) 0.0043(16) 0.0068(18)
C68 0.0210(17) 0.039(2) 0.0259(18) 0.0053(16) 0.0033(14) 0.0076(16)
C69 0.0282(19) 0.0284(19) 0.0292(19) 0.0043(15) -0.0052(15) 0.0034(16)
C70 0.035(2) 0.036(3) 0.033(2) 0.0052(19) -0.0033(19) 0.006(2)
C71 0.058(3) 0.042(3) 0.033(3) 0.004(2) -0.010(2) 0.009(3)
C72 0.053(4) 0.061(4) 0.053(4) 0.006(3) -0.019(3) 0.030(3)
C73 0.056(3) 0.096(5) 0.057(4) 0.015(3) 0.005(3) 0.055(3)
C74 0.041(3) 0.066(3) 0.034(3) 0.008(2) 0.002(2) 0.028(3)
S4 0.0590(8) 0.0442(7) 0.0335(6) -0.0039(5) 0.0207(6) 0.0199(6)
S5 0.0200(6) 0.0181(6) 0.0184(6) -0.0030(4) 0.0012(5) 0.0025(5)
S6 0.0344(6) 0.0259(6) 0.0408(6) -0.0020(5) -0.0001(5) -0.0129(5)
C75 0.0280(19) 0.039(2) 0.0248(18) 0.0093(16) 0.0022(15) -0.0001(17)
C76 0.041(2) 0.039(2) 0.046(2) 0.0148(19) -0.0058(19) -0.0045(19)
C77 0.061(3) 0.037(3) 0.068(3) 0.019(2) -0.007(3) -0.007(2)
C78 0.064(3) 0.050(3) 0.054(3) 0.026(2) -0.015(2) -0.030(3)
C79 0.040(2) 0.072(3) 0.046(3) 0.022(2) 0.000(2) -0.014(2)
C80 0.036(2) 0.053(3) 0.034(2) 0.0095(19) 0.0019(17) -0.006(2)
C81 0.0230(17) 0.0207(17) 0.0266(18) -0.0016(14) 0.0041(14) -0.0038(14)
C82 0.0224(18) 0.038(2) 0.0290(19) -0.0038(16) 0.0006(15) 0.0027(16)
C83 0.0264(19) 0.041(2) 0.035(2) 0.0001(17) 0.0069(16) 0.0067(17)
C84 0.039(2) 0.031(2) 0.0280(19) -0.0058(15) 0.0111(16) 0.0060(17)
C85 0.042(2) 0.035(2) 0.0245(19) -0.0044(16) 0.0003(16) 0.0030(18)
C86 0.0256(18) 0.0274(19) 0.0295(19) -0.0005(15) 0.0003(15) 0.0021(15)
C87 0.0211(17) 0.0268(19) 0.0243(17) 0.0045(14) 0.0043(14) 0.0023(14)
C88 0.0247(18) 0.031(2) 0.0257(18) 0.0056(15) 0.0011(14) 0.0018(15)
C89 0.0244(19) 0.052(3) 0.0273(19) 0.0101(18) -0.0024(15) -0.0005(18)
C90 0.028(2) 0.059(3) 0.036(2) 0.013(2) -0.0006(17) 0.016(2)
C91 0.044(2) 0.037(2) 0.038(2) 0.0067(18) 0.0042(18) 0.018(2)
C92 0.030(2) 0.033(2) 0.031(2) 0.0043(16) 0.0041(16) 0.0035(17)
N1 0.0196(14) 0.0207(15) 0.0262(15) 0.0057(12) -0.0011(11) -0.0001(12)
N2 0.0193(14) 0.0222(15) 0.0307(16) 0.0080(12) 0.0003(12) -0.0001(12)
N3 0.0224(14) 0.0197(14) 0.0208(14) -0.0021(11) 0.0058(11) 0.0039(12)
N4 0.0166(13) 0.0261(15) 0.0176(13) 0.0025(11) 0.0013(11) -0.0001(12)
F1 0.083(2) 0.125(3) 0.068(2) 0.042(2) 0.0158(17) 0.047(2)
F2 0.070(2) 0.121(3) 0.109(3) 0.069(2) -0.0035(19) 0.007(2)
F3 0.0381(14) 0.0458(15) 0.093(2) 0.0062(14) 0.0132(13) -0.0063(12)
F4 0.072(2) 0.0599(18) 0.094(2) -0.0324(16) 0.0222(17) -0.0076(15)
F5 0.0362(14) 0.072(2) 0.104(2) -0.0037(17) 0.0150(15) -0.0148(14)
F6 0.0610(18) 0.0543(18) 0.116(3) -0.0330(17) 0.0241(17) -0.0063(15)
F7 0.080(2) 0.0566(19) 0.116(3) 0.0351(18) -0.0110(19) 0.0120(16)
F8 0.087(2) 0.085(2) 0.067(2) 0.0290(17) 0.0068(16) 0.0332(18)
F9 0.0313(13) 0.0591(17) 0.097(2) -0.0129(15) 0.0061(13) -0.0110(12)
F10 0.0561(17) 0.076(2) 0.085(2) -0.0412(17) -0.0022(15) 0.0068(15)
F11 0.0322(14) 0.0462(16) 0.124(3) -0.0082(16) 0.0125(15) -0.0078(12)
F12 0.0560(16) 0.0513(16) 0.0570(16) -0.0175(12) -0.0070(13) 0.0014(13)
S1 0.0429(6) 0.0287(6) 0.0412(6) 0.0021(4) -0.0027(5) -0.0155(5)
S2 0.0224(5) 0.0194(5) 0.0249(5) -0.0008(3) -0.0041(4) 0.0023(4)
S3 0.0824(9) 0.0389(7) 0.0395(7) -0.0002(5) 0.0297(6) 0.0115(6)
Ru1 0.01662(13) 0.01935(14) 0.02381(14) 0.00074(11) -0.00053(10) 0.00352(11)
Ru2 0.01372(13) 0.01931(14) 0.02022(13) -0.00467(10) -0.00087(10) 0.00313(10)
P1 0.0179(4) 0.0203(4) 0.0255(4) 0.0020(3) -0.0011(3) -0.0017(3)
P2 0.0286(5) 0.0244(5) 0.0241(5) 0.0026(4) 0.0012(4) 0.0084(4)
P3 0.0204(4) 0.0308(5) 0.0214(4) -0.0009(4) 0.0011(3) 0.0077(4)
P4 0.0160(4) 0.0198(4) 0.0231(4) -0.0032(3) 0.0002(3) -0.0016(3)
P5 0.0311(5) 0.0300(5) 0.0490(6) 0.0008(5) 0.0033(5) -0.0032(4)
P6 0.0262(5) 0.0274(5) 0.0484(6) -0.0040(4) -0.0045(4) -0.0019(4)
Cl1 0.0171(4) 0.0328(5) 0.0388(5) 0.0005(4) -0.0074(4) 0.0031(4)
Cl2 0.0152(6) 0.0327(7) 0.0308(7) -0.0072(5) -0.0029(5) 0.0023(5)
C49B 0.0282(19) 0.0284(19) 0.0292(19) 0.0043(15) -0.0052(15) 0.0034(16)
C56B 0.0198(17) 0.0249(18) 0.0291(19) -0.0010(14) 0.0005(14) -0.0034(14)
C41B 0.041(2) 0.031(2) 0.029(2) 0.0050(17) 0.0054(17) 0.010(2)
C3B 0.022(2) 0.020(3) 0.027(2) 0.0045(16) -0.0017(16) -0.0005(18)

loop_
_atom_type_symbol
_atom_type_description
_atom_type_scat_dispersion_real
_atom_type_scat_dispersion_imag
_atom_type_scat_source
C C 0.0033 0.0016 'International Tables Vol C Tables 4.2.6.8 and 6.1.1.4'
H H 0.0000 0.0000 'International Tables Vol C Tables 4.2.6.8 and 6.1.1.4'
N N 0.0061 0.0033 'International Tables Vol C Tables 4.2.6.8 and 6.1.1.4'
F F 0.0171 0.0103 'International Tables Vol C Tables 4.2.6.8 and 6.1.1.4'
S S 0.1246 0.1234 'International Tables Vol C Tables 4.2.6.8 and 6.1.1.4'
Ru Ru -1.2594 0.8363 'International Tables Vol C Tables 4.2.6.8 and 6.1.1.4'
P P 0.1023 0.0942 'International Tables Vol C Tables 4.2.6.8 and 6.1.1.4'
Cl Cl 0.1484 0.1585 'International Tables Vol C Tables 4.2.6.8 and 6.1.1.4'

loop_
_geom_angle_atom_site_label_1
_geom_angle_atom_site_label_2
_geom_angle_atom_site_label_3
_geom_angle
_geom_angle_site_symmetry_1
_geom_angle_site_symmetry_3
_geom_angle_publ_flag
C2 C1 S1 112.5(3) . . ?
C2 C1 H1 123.7 . . ?
S1 C1 H1 123.7 . . ?
C1 C2 C3 112.5(5) . . ?
C1 C2 H2 123.8 . . ?
C3 C2 H2 123.8 . . ?
C4 C3 C2 111.9(4) . . ?
C4 C3 P1 125.4(3) . . ?
C2 C3 P1 122.8(4) . . ?
C3 C4 C5 130.3(3) . . ?
C3 C4 S1 110.7(3) . . ?
C5 C4 S1 119.0(3) . . ?
C6 C5 C4 130.2(4) . . ?
C6 C5 S2 108.7(3) . . ?
C4 C5 S2 121.0(3) . . ?
C5 C6 C7 114.0(4) . . ?
C5 C6 H6 123.0 . . ?
C7 C6 H6 123.0 . . ?
C8 C7 C6 114.0(4) . . ?
C8 C7 H7 123.0 . . ?
C6 C7 H7 123.0 . . ?
C7 C8 C9 132.5(4) . . ?
C7 C8 S2 109.5(3) . . ?
C9 C8 S2 117.8(3) . . ?
C10 C9 C8 129.1(3) . . ?
C10 C9 S3 111.4(3) . . ?
C8 C9 S3 119.5(3) . . ?
C9 C10 C11 111.0(4) . . ?
C9 C10 P2 123.2(3) . . ?
C11 C10 P2 125.4(3) . . ?
C12 C11 C10 113.6(4) . . ?
C12 C11 H11 123.2 . . ?
C10 C11 H11 123.2 . . ?
C11 C12 S3 112.3(4) . . ?
C11 C12 H12 123.9 . . ?
S3 C12 H12 123.9 . . ?
N1 C13 C14 121.8(4) . . ?
N1 C13 H13 119.1 . . ?
C14 C13 H13 119.1 . . ?
C15 C14 C13 119.5(4) . . ?
C15 C14 H14 120.3 . . ?
C13 C14 H14 120.3 . . ?
C16 C15 C14 119.5(4) . . ?
C16 C15 H15 120.2 . . ?
C14 C15 H15 120.2 . . ?
C15 C16 C17 119.1(4) . . ?
C15 C16 H16 120.4 . . ?
C17 C16 H16 120.4 . . ?
N1 C17 C16 121.2(3) . . ?
N1 C17 C18 114.8(3) . . ?
C16 C17 C18 123.9(3) . . ?
N2 C18 C19 121.2(3) . . ?
N2 C18 C17 115.2(3) . . ?
C19 C18 C17 123.5(3) . . ?
C20 C19 C18 119.6(4) . . ?
C20 C19 H19 120.2 . . ?
C18 C19 H19 120.2 . . ?
C21 C20 C19 118.9(4) . . ?
C21 C20 H20 120.6 . . ?
C19 C20 H20 120.6 . . ?
C22 C21 C20 119.1(4) . . ?
C22 C21 H21 120.5 . . ?
C20 C21 H21 120.5 . . ?
N2 C22 C21 123.0(4) . . ?
N2 C22 H22 118.5 . . ?
C21 C22 H22 118.5 . . ?
C28 C23 C24 118.3(3) . . ?
C28 C23 P1 123.5(3) . . ?
C24 C23 P1 118.1(3) . . ?
C25 C24 C23 120.8(4) . . ?
C25 C24 H24 119.6 . . ?
C23 C24 H24 119.6 . . ?
C26 C25 C24 120.4(4) . . ?
C26 C25 H25 119.8 . . ?
C24 C25 H25 119.8 . . ?
C27 C26 C25 119.8(4) . . ?
C27 C26 H26 120.1 . . ?
C25 C26 H26 120.1 . . ?
C26 C27 C28 120.3(4) . . ?
C26 C27 H27 119.9 . . ?
C28 C27 H27 119.9 . . ?
C23 C28 C27 120.5(3) . . ?
C23 C28 H28 119.8 . . ?
C27 C28 H28 119.8 . . ?
C30 C29 C34 118.0(3) . . ?
C30 C29 P1 121.6(3) . . ?
C34 C29 P1 120.2(3) . . ?
C31 C30 C29 120.9(4) . . ?
C31 C30 H30 119.5 . . ?
C29 C30 H30 119.5 . . ?
C30 C31 C32 120.0(4) . . ?
C30 C31 H31 120.0 . . ?
C32 C31 H31 120.0 . . ?
C33 C32 C31 119.9(4) . . ?
C33 C32 H32 120.0 . . ?
C31 C32 H32 120.0 . . ?
C32 C33 C34 120.5(4) . . ?
C32 C33 H33 119.7 . . ?
C34 C33 H33 119.7 . . ?
C33 C34 C29 120.5(4) . . ?
C33 C34 H34 119.7 . . ?
C29 C34 H34 119.7 . . ?
C36 C35 C40 118.6(4) . . ?
C36 C35 P2 118.7(3) . . ?
C40 C35 P2 122.2(3) . . ?
C37 C36 C35 120.7(4) . . ?
C37 C36 H36 119.7 . . ?
C35 C36 H36 119.7 . . ?
C38 C37 C36 120.4(4) . . ?
C38 C37 H37 119.8 . . ?
C36 C37 H37 119.8 . . ?
C37 C38 C39 120.1(4) . . ?
C37 C38 H38 119.9 . . ?
C39 C38 H38 119.9 . . ?
C38 C39 C40 120.4(4) . . ?
C38 C39 H39 119.8 . . ?
C40 C39 H39 119.8 . . ?
C35 C40 C39 119.8(4) . . ?
C35 C40 H40 120.1 . . ?
C39 C40 H40 120.1 . . ?
C42 C41 C46 118.4(4) . . ?
C42 C41 P2 119.5(3) . . ?
C46 C41 P2 121.6(3) . . ?
C41 C42 C43 120.5(4) . . ?
C41 C42 H42 119.8 . . ?
C43 C42 H42 119.8 . . ?
C42 C43 C44 119.9(5) . . ?
C42 C43 H43 120.1 . . ?
C44 C43 H43 120.1 . . ?
C45 C44 C43 119.8(4) . . ?
C45 C44 H44 120.1 . . ?
C43 C44 H44 120.1 . . ?
C44 C45 C46 120.2(5) . . ?
C44 C45 H45 119.9 . . ?
C46 C45 H45 119.9 . . ?
C45 C46 C41 121.2(4) . . ?
C45 C46 H46 119.4 . . ?
C41 C46 H46 119.4 . . ?
C48 C47 S4 112.5(4) . . ?
C48 C47 H47 123.8 . . ?
S4 C47 H47 123.8 . . ?
C47 C48 C49 112.8(4) . . ?
C47 C48 H48 123.6 . . ?
C49 C48 H48 123.6 . . ?
C50 C49 C48 111.2(4) . . ?
C50 C49 P3 124.2(3) . . ?
C48 C49 P3 124.2(4) . . ?
C49 C50 C51 128.7(3) . . ?
C49 C50 S4 111.7(3) . . ?
C51 C50 S4 119.5(3) . . ?
C52 C51 C50 132.7(4) . . ?
C52 C51 S5 109.3(3) . . ?
C50 C51 S5 117.8(3) . . ?
C51 C52 C53 113.6(4) . . ?
C51 C52 H52 123.2 . . ?
C53 C52 H52 123.2 . . ?
C54 C53 C52 114.6(4) . . ?
C54 C53 H53 122.7 . . ?
C52 C53 H53 122.7 . . ?
C53 C54 C55 130.6(4) . . ?
C53 C54 S5 109.1(3) . . ?
C55 C54 S5 120.3(3) . . ?
C56 C55 C54 130.0(3) . . ?
C56 C55 S6 110.9(3) . . ?
C54 C55 S6 119.0(3) . . ?
C55 C56 C57 110.3(4) . . ?
C55 C56 P4 125.1(3) . . ?
C57 C56 P4 124.3(4) . . ?
C58 C57 C56 114.5(5) . . ?
C58 C57 H57 122.7 . . ?
C56 C57 H57 122.7 . . ?
C57 C58 S6 111.9(4) . . ?
C57 C58 H58 124.1 . . ?
S6 C58 H58 124.1 . . ?
N3 C59 C60 123.3(4) . . ?
N3 C59 H59 118.4 . . ?
C60 C59 H59 118.4 . . ?
C61 C60 C59 118.6(4) . . ?
C61 C60 H60 120.7 . . ?
C59 C60 H60 120.7 . . ?
C60 C61 C62 119.3(3) . . ?
C60 C61 H61 120.4 . . ?
C62 C61 H61 120.4 . . ?
C61 C62 C63 119.7(4) . . ?
C61 C62 H62 120.1 . . ?
C63 C62 H62 120.1 . . ?
N3 C63 C62 120.9(3) . . ?
N3 C63 C64 114.6(3) . . ?
C62 C63 C64 124.4(3) . . ?
N4 C64 C65 121.3(3) . . ?
N4 C64 C63 115.1(3) . . ?
C65 C64 C63 123.5(3) . . ?
C66 C65 C64 119.4(4) . . ?
C66 C65 H65 120.3 . . ?
C64 C65 H65 120.3 . . ?
C65 C66 C67 119.6(3) . . ?
C65 C66 H66 120.2 . . ?
C67 C66 H66 120.2 . . ?
C68 C67 C66 119.0(3) . . ?
C68 C67 H67 120.5 . . ?
C66 C67 H67 120.5 . . ?
N4 C68 C67 122.7(4) . . ?
N4 C68 H68 118.7 . . ?
C67 C68 H68 118.7 . . ?
C74 C69 C70 119.4(4) . . ?
C74 C69 P3 120.8(3) . . ?
C70 C69 P3 119.6(3) . . ?
C71 C70 C69 120.0(4) . . ?
C71 C70 H70 120.0 . . ?
C69 C70 H70 120.0 . . ?
C72 C71 C70 119.7(5) . . ?
C72 C71 H71 120.2 . . ?
C70 C71 H71 120.2 . . ?
C71 C72 C73 120.4(5) . . ?
C71 C72 H72 119.8 . . ?
C73 C72 H72 119.8 . . ?
C72 C73 C74 120.4(5) . . ?
C72 C73 H73 119.8 . . ?
C74 C73 H73 119.8 . . ?
C69 C74 C73 120.1(4) . . ?
C69 C74 H74 119.9 . . ?
C73 C74 H74 119.9 . . ?
C47 S4 C50 91.8(2) . . ?
C54 S5 C51 92.48(19) . . ?
C54 S5 Ru2 117.01(14) . . ?
C51 S5 Ru2 117.16(14) . . ?
C58 S6 C55 92.1(2) . . ?
C76 C75 C80 118.9(4) . . ?
C76 C75 P3 119.1(3) . . ?
C80 C75 P3 121.4(3) . . ?
C75 C76 C77 120.2(4) . . ?
C75 C76 H76 119.9 . . ?
C77 C76 H76 119.9 . . ?
C78 C77 C76 120.4(5) . . ?
C78 C77 H77 119.8 . . ?
C76 C77 H77 119.8 . . ?
C79 C78 C77 119.7(4) . . ?
C79 C78 H78 120.1 . . ?
C77 C78 H78 120.1 . . ?
C78 C79 C80 121.0(4) . . ?
C78 C79 H79 119.5 . . ?
C80 C79 H79 119.5 . . ?
C79 C80 C75 119.7(4) . . ?
C79 C80 H80 120.1 . . ?
C75 C80 H80 120.1 . . ?
C82 C81 C86 118.3(3) . . ?
C82 C81 P4 117.3(3) . . ?
C86 C81 P4 124.4(3) . . ?
C83 C82 C81 120.6(3) . . ?
C83 C82 H82 119.7 . . ?
C81 C82 H82 119.7 . . ?
C84 C83 C82 120.3(3) . . ?
C84 C83 H83 119.8 . . ?
C82 C83 H83 119.8 . . ?
C85 C84 C83 119.7(3) . . ?
C85 C84 H84 120.2 . . ?
C83 C84 H84 120.2 . . ?
C84 C85 C86 120.2(3) . . ?
C84 C85 H85 119.9 . . ?
C86 C85 H85 119.9 . . ?
C85 C86 C81 120.9(3) . . ?
C85 C86 H86 119.6 . . ?
C81 C86 H86 119.6 . . ?
C92 C87 C88 118.6(3) . . ?
C92 C87 P4 119.9(3) . . ?
C88 C87 P4 120.8(3) . . ?
C89 C88 C87 120.5(3) . . ?
C89 C88 H88 119.8 . . ?
C87 C88 H88 119.8 . . ?
C90 C89 C88 120.3(4) . . ?
C90 C89 H89 119.9 . . ?
C88 C89 H89 119.9 . . ?
C91 C90 C89 119.7(3) . . ?
C91 C90 H90 120.1 . . ?
C89 C90 H90 120.1 . . ?
C90 C91 C92 120.7(4) . . ?
C90 C91 H91 119.7 . . ?
C92 C91 H91 119.7 . . ?
C91 C92 C87 120.2(4) . . ?
C91 C92 H92 119.9 . . ?
C87 C92 H92 119.9 . . ?
C13 N1 C17 118.8(3) . . ?
C13 N1 Ru1 125.3(2) . . ?
C17 N1 Ru1 115.8(2) . . ?
C22 N2 C18 118.2(3) . . ?
C22 N2 Ru1 126.1(2) . . ?
C18 N2 Ru1 115.8(2) . . ?
C59 N3 C63 118.2(3) . . ?
C59 N3 Ru2 125.8(2) . . ?
C63 N3 Ru2 115.9(2) . . ?
C68 N4 C64 118.0(3) . . ?
C68 N4 Ru2 126.2(2) . . ?
C64 N4 Ru2 115.7(2) . . ?
C1 S1 C4 92.4(2) . . ?
C8 S2 C5 92.99(18) . . ?
C8 S2 Ru1 117.61(12) . . ?
C5 S2 Ru1 116.73(13) . . ?
C12 S3 C9 91.7(2) . . ?
N2 Ru1 N1 78.29(11) . . ?
N2 Ru1 S2 96.28(8) . . ?
N1 Ru1 S2 173.64(8) . . ?
N2 Ru1 S2B 169.0(11) . . ?
N1 Ru1 S2B 100.8(17) . . ?
S2 Ru1 S2B 85.2(17) . . ?
N2 Ru1 P1 93.85(8) . . ?
N1 Ru1 P1 93.06(8) . . ?
S2 Ru1 P1 83.94(3) . . ?
S2B Ru1 P1 97.1(11) . . ?
N2 Ru1 P2 87.57(8) . . ?
N1 Ru1 P2 91.10(8) . . ?
S2 Ru1 P2 91.98(3) . . ?
S2B Ru1 P2 81.5(12) . . ?
P1 Ru1 P2 175.80(3) . . ?
N2 Ru1 Cl1 174.91(8) . . ?
N1 Ru1 Cl1 96.78(8) . . ?
S2 Ru1 Cl1 88.56(3) . . ?
S2B Ru1 Cl1 12.9(14) . . ?
P1 Ru1 Cl1 85.08(4) . . ?
P2 Ru1 Cl1 93.86(4) . . ?
N4 Ru2 N3 78.48(10) . . ?
N4 Ru2 S5B 173.4(3) . . ?
N3 Ru2 S5B 99.6(3) . . ?
N4 Ru2 S5 98.17(8) . . ?
N3 Ru2 S5 175.22(8) . . ?
S5B Ru2 S5 84.1(3) . . ?
N4 Ru2 P4 91.42(8) . . ?
N3 Ru2 P4 94.29(8) . . ?
S5B Ru2 P4 95.0(3) . . ?
S5 Ru2 P4 82.32(4) . . ?
N4 Ru2 Cl2B 91.7(3) . . ?
N3 Ru2 Cl2B 168.7(3) . . ?
S5B Ru2 Cl2B 89.5(4) . . ?
S5 Ru2 Cl2B 11.1(2) . . ?
P4 Ru2 Cl2B 91.4(2) . . ?
N4 Ru2 P3 87.99(8) . . ?
N3 Ru2 P3 91.04(8) . . ?
S5B Ru2 P3 85.8(3) . . ?
S5 Ru2 P3 92.26(4) . . ?
P4 Ru2 P3 174.41(3) . . ?
Cl2B Ru2 P3 83.0(2) . . ?
N4 Ru2 Cl2 173.03(8) . . ?
N3 Ru2 Cl2 95.04(8) . . ?
S5B Ru2 Cl2 10.0(2) . . ?
S5 Ru2 Cl2 88.14(5) . . ?
P4 Ru2 Cl2 86.45(4) . . ?
Cl2B Ru2 Cl2 95.0(3) . . ?
P3 Ru2 Cl2 94.77(4) . . ?
C3B P1 C3 12(2) . . ?
C3B P1 C23 102(4) . . ?
C3 P1 C23 103.4(2) . . ?
C3B P1 C29 113(3) . . ?
C3 P1 C29 101.76(16) . . ?
C23 P1 C29 106.79(15) . . ?
C3B P1 Ru1 105.0(15) . . ?
C3 P1 Ru1 113.99(14) . . ?
C23 P1 Ru1 115.10(11) . . ?
C29 P1 Ru1 114.36(11) . . ?
C10 P2 C41 103.46(19) . . ?
C10 P2 C35 105.71(18) . . ?
C41 P2 C35 100.83(18) . . ?
C10 P2 C10B 93(2) . . ?
C41 P2 C10B 12(2) . . ?
C35 P2 C10B 99.4(14) . . ?
C10 P2 C41B 12.1(16) . . ?
C41 P2 C41B 103.5(13) . . ?
C35 P2 C41B 93.9(15) . . ?
C10B P2 C41B 92(3) . . ?
C10 P2 Ru1 112.65(13) . . ?
C41 P2 Ru1 121.08(13) . . ?
C35 P2 Ru1 111.50(11) . . ?
C10B P2 Ru1 131.2(14) . . ?
C41B P2 Ru1 121.1(14) . . ?
C69B P3 C75 90.9(6) . . ?
C69B P3 C69 95.6(6) . . ?
C75 P3 C69 101.64(16) . . ?
C69B P3 C49 18.8(6) . . ?
C75 P3 C49 105.52(19) . . ?
C69 P3 C49 103.73(18) . . ?
C69B P3 Ru2 129.7(6) . . ?
C75 P3 Ru2 110.96(11) . . ?
C69 P3 Ru2 121.35(12) . . ?
C49 P3 Ru2 112.10(15) . . ?
C56 P4 C81 102.02(15) . . ?
C56 P4 C87 103.14(16) . . ?
C81 P4 C87 107.96(15) . . ?
C56 P4 Ru2 114.26(12) . . ?
C81 P4 Ru2 117.43(12) . . ?
C87 P4 Ru2 110.76(11) . . ?
F4 P5 F2 91.6(2) . . ?
F4 P5 F5 89.88(16) . . ?
F2 P5 F5 89.25(18) . . ?
F4 P5 F1 89.37(19) . . ?
F2 P5 F1 179.0(2) . . ?
F5 P5 F1 90.53(18) . . ?
F4 P5 F6 179.1(2) . . ?
F2 P5 F6 89.4(2) . . ?
F5 P5 F6 90.10(16) . . ?
F1 P5 F6 89.68(19) . . ?
F4 P5 F3 90.61(15) . . ?
F2 P5 F3 90.10(16) . . ?
F5 P5 F3 179.20(18) . . ?
F1 P5 F3 90.11(17) . . ?
F6 P5 F3 89.42(15) . . ?
F8 P6 F10 91.70(18) . . ?
F8 P6 F11 90.86(17) . . ?
F10 P6 F11 90.68(15) . . ?
F8 P6 F7 179.35(19) . . ?
F10 P6 F7 88.94(18) . . ?
F11 P6 F7 89.01(17) . . ?
F8 P6 F9 90.42(17) . . ?
F10 P6 F9 90.29(15) . . ?
F11 P6 F9 178.37(18) . . ?
F7 P6 F9 89.70(17) . . ?
F8 P6 F12 88.57(16) . . ?
F10 P6 F12 179.45(19) . . ?
F11 P6 F12 89.79(15) . . ?
F7 P6 F12 90.80(17) . . ?
F9 P6 F12 89.23(14) . . ?
C47B S4B C50B 91.3(10) . . ?
C51B S5B C54B 95.4(9) . . ?
C51B S5B Ru2 125.0(9) . . ?
C54B S5B Ru2 112.7(9) . . ?
C48B C47B S4B 111.3(18) . . ?
C48B C47B H47B 124.4 . . ?
S4B C47B H47B 124.4 . . ?
C47B C48B H48B 123.0 . . ?
C51B C50B S4B 118.7(14) . . ?
C52B C51B C50B 131.4(19) . . ?
C52B C51B S5B 109.0(12) . . ?
C50B C51B S5B 119.6(16) . . ?
C51B C52B C53B 112.7(15) . . ?
C51B C52B H52B 123.6 . . ?
C53B C52B H52B 123.6 . . ?
C54B C53B C52B 116.7(16) . . ?
C54B C53B H53B 121.6 . . ?
C52B C53B H53B 121.6 . . ?
C53B C54B C55B 134(2) . . ?
C53B C54B S5B 105.5(12) . . ?
C55B C54B S5B 119.9(16) . . ?
C54B C55B S6B 110.9(14) . . ?
C58B C57B H57B 124.3 . . ?
C57B C58B S6B 112(2) . . ?
C57B C58B H58B 124.2 . . ?
S6B C58B H58B 124.2 . . ?
C58B S6B C55B 91.1(11) . . ?
C70B C69B C74B 120.0 . . ?
C70B C69B P3 124.8(10) . . ?
C74B C69B P3 115.2(10) . . ?
C69B C70B C71B 120.0 . . ?
C69B C70B H70B 120.0 . . ?
C71B C70B H70B 120.0 . . ?
C72B C71B C70B 120.0 . . ?
C72B C71B H71B 120.0 . . ?
C70B C71B H71B 120.0 . . ?
C71B C72B C73B 120.0 . . ?
C71B C72B H72B 120.0 . . ?
C73B C72B H72B 120.0 . . ?
C74B C73B C72B 120.0 . . ?
C74B C73B H73B 120.0 . . ?
C72B C73B H73B 120.0 . . ?
C73B C74B C69B 120.0 . . ?
C73B C74B H74B 120.0 . . ?
C69B C74B H74B 120.0 . . ?
C42B C41B C46B 120.0 . . ?
C42B C41B P2 121(2) . . ?
C46B C41B P2 118(2) . . ?
C43B C42B C41B 120.0 . . ?
C43B C42B H42B 120.0 . . ?
C41B C42B H42B 120.0 . . ?
C44B C43B C42B 120.0 . . ?
C44B C43B H43B 120.0 . . ?
C42B C43B H43B 120.0 . . ?
C45B C44B C43B 120.0 . . ?
C45B C44B H44B 120.0 . . ?
C43B C44B H44B 120.0 . . ?
C44B C45B C46B 120.0 . . ?
C44B C45B H45B 120.0 . . ?
C46B C45B H45B 120.0 . . ?
C45B C46B C41B 120.0 . . ?
C45B C46B H46B 120.0 . . ?
C41B C46B H46B 120.0 . . ?
C1B S1B C4B 88(2) . . ?
C8B S2B C5B 94.3(18) . . ?
C8B S2B Ru1 124(4) . . ?
C5B S2B Ru1 111(4) . . ?
C9B S3B C12B 91.7(12) . . ?
C2B C1B S1B 112(3) . . ?
C2B C1B H1B 124.4 . . ?
S1B C1B H1B 124.0 . . ?
C1B C2B C3B 112(2) . . ?
C1B C2B H2B 123.7 . . ?
C3B C2B H2B 124.0 . . ?
C4B C3B C2B 112(2) . . ?
C4B C3B P1 133(4) . . ?
C2B C3B P1 110(4) . . ?
C3B C4B C5B 130(3) . . ?
C3B C4B S1B 108(3) . . ?
C5B C4B S1B 119(3) . . ?
C6B C5B C4B 130(3) . . ?
C6B C5B S2B 109(2) . . ?
C4B C5B S2B 120(3) . . ?
C5B C6B C7B 113(2) . . ?
C5B C6B H6B 123.8 . . ?
C7B C6B H6B 123.6 . . ?
C8B C7B C6B 113(2) . . ?
C8B C7B H7B 123.2 . . ?
C6B C7B H7B 123.3 . . ?
C7B C8B C9B 129(3) . . ?
C7B C8B S2B 109(2) . . ?
C9B C8B S2B 122(3) . . ?
C10B C9B C8B 129(3) . . ?
C10B C9B S3B 111.4(15) . . ?
C8B C9B S3B 118(2) . . ?
C9B C10B C11B 110.5(16) . . ?
C9B C10B P2 112(2) . . ?
C11B C10B P2 135(2) . . ?
C12B C11B C10B 112.8(16) . . ?
C12B C11B H11B 123.6 . . ?
C10B C11B H11B 123.6 . . ?
C11B C12B S3B 111.1(16) . . ?
C11B C12B H12B 124.5 . . ?
S3B C12B H12B 124.5 . . ?

loop_
_geom_bond_atom_site_label_1
_geom_bond_atom_site_label_2
_geom_bond_distance
_geom_bond_site_symmetry_2
_geom_bond_publ_flag
C1 C2 1.366(6) . ?
C1 S1 1.695(5) . ?
C1 H1 0.9500 . ?
C2 C3 1.433(6) . ?
C2 H2 0.9500 . ?
C3 C4 1.390(6) . ?
C3 P1 1.821(4) . ?
C4 C5 1.443(5) . ?
C4 S1 1.731(4) . ?
C5 C6 1.367(5) . ?
C5 S2 1.756(4) . ?
C6 C7 1.426(6) . ?
C6 H6 0.9500 . ?
C7 C8 1.360(5) . ?
C7 H7 0.9500 . ?
C8 C9 1.448(5) . ?
C8 S2 1.738(4) . ?
C9 C10 1.388(6) . ?
C9 S3 1.727(4) . ?
C10 C11 1.428(6) . ?
C10 P2 1.822(4) . ?
C11 C12 1.348(6) . ?
C11 H11 0.9500 . ?
C12 S3 1.708(6) . ?
C12 H12 0.9500 . ?
C13 N1 1.346(4) . ?
C13 C14 1.380(5) . ?
C13 H13 0.9500 . ?
C14 C15 1.377(6) . ?
C14 H14 0.9500 . ?
C15 C16 1.372(5) . ?
C15 H15 0.9500 . ?
C16 C17 1.395(5) . ?
C16 H16 0.9500 . ?
C17 N1 1.360(4) . ?
C17 C18 1.455(5) . ?
C18 N2 1.368(4) . ?
C18 C19 1.392(5) . ?
C19 C20 1.386(5) . ?
C19 H19 0.9500 . ?
C20 C21 1.383(6) . ?
C20 H20 0.9500 . ?
C21 C22 1.382(5) . ?
C21 H21 0.9500 . ?
C22 N2 1.342(4) . ?
C22 H22 0.9500 . ?
C23 C28 1.385(5) . ?
C23 C24 1.398(5) . ?
C23 P1 1.830(3) . ?
C24 C25 1.379(5) . ?
C24 H24 0.9500 . ?
C25 C26 1.375(6) . ?
C25 H25 0.9500 . ?
C26 C27 1.371(5) . ?
C26 H26 0.9500 . ?
C27 C28 1.396(5) . ?
C27 H27 0.9500 . ?
C28 H28 0.9500 . ?
C29 C30 1.398(5) . ?
C29 C34 1.398(5) . ?
C29 P1 1.833(3) . ?
C30 C31 1.384(5) . ?
C30 H30 0.9500 . ?
C31 C32 1.381(6) . ?
C31 H31 0.9500 . ?
C32 C33 1.373(6) . ?
C32 H32 0.9500 . ?
C33 C34 1.385(5) . ?
C33 H33 0.9500 . ?
C34 H34 0.9500 . ?
C35 C36 1.392(5) . ?
C35 C40 1.394(5) . ?
C35 P2 1.836(4) . ?
C36 C37 1.387(6) . ?
C36 H36 0.9500 . ?
C37 C38 1.362(6) . ?
C37 H37 0.9500 . ?
C38 C39 1.376(6) . ?
C38 H38 0.9500 . ?
C39 C40 1.397(6) . ?
C39 H39 0.9500 . ?
C40 H40 0.9500 . ?
C41 C42 1.380(6) . ?
C41 C46 1.385(5) . ?
C41 P2 1.831(4) . ?
C42 C43 1.386(6) . ?
C42 H42 0.9500 . ?
C43 C44 1.387(7) . ?
C43 H43 0.9500 . ?
C44 C45 1.360(7) . ?
C44 H44 0.9500 . ?
C45 C46 1.375(6) . ?
C45 H45 0.9500 . ?
C46 H46 0.9500 . ?
C47 C48 1.362(6) . ?
C47 S4 1.697(6) . ?
C47 H47 0.9500 . ?
C48 C49 1.434(6) . ?
C48 H48 0.9500 . ?
C49 C50 1.379(6) . ?
C49 P3 1.837(4) . ?
C50 C51 1.447(6) . ?
C50 S4 1.728(4) . ?
C51 C52 1.364(6) . ?
C51 S5 1.753(4) . ?
C52 C53 1.416(6) . ?
C52 H52 0.9500 . ?
C53 C54 1.360(5) . ?
C53 H53 0.9500 . ?
C54 C55 1.447(5) . ?
C54 S5 1.748(4) . ?
C55 C56 1.385(5) . ?
C55 S6 1.735(4) . ?
C56 C57 1.408(6) . ?
C56 P4 1.824(3) . ?
C57 C58 1.355(6) . ?
C57 H57 0.9500 . ?
C58 S6 1.673(8) . ?
C58 H58 0.9500 . ?
C59 N3 1.344(4) . ?
C59 C60 1.376(5) . ?
C59 H59 0.9500 . ?
C60 C61 1.381(6) . ?
C60 H60 0.9500 . ?
C61 C62 1.379(5) . ?
C61 H61 0.9500 . ?
C62 C63 1.390(5) . ?
C62 H62 0.9500 . ?
C63 N3 1.364(4) . ?
C63 C64 1.466(5) . ?
C64 N4 1.368(4) . ?
C64 C65 1.392(5) . ?
C65 C66 1.374(5) . ?
C65 H65 0.9500 . ?
C66 C67 1.377(6) . ?
C66 H66 0.9500 . ?
C67 C68 1.382(5) . ?
C67 H67 0.9500 . ?
C68 N4 1.349(4) . ?
C68 H68 0.9500 . ?
C69 C74 1.370(5) . ?
C69 C70 1.393(5) . ?
C69 P3 1.838(3) . ?
C70 C71 1.390(6) . ?
C70 H70 0.9500 . ?
C71 C72 1.370(8) . ?
C71 H71 0.9500 . ?
C72 C73 1.364(8) . ?
C72 H72 0.9500 . ?
C73 C74 1.387(6) . ?
C73 H73 0.9500 . ?
C74 H74 0.9500 . ?
S5 Ru2 2.2915(12) . ?
C75 C76 1.377(5) . ?
C75 C80 1.400(5) . ?
C75 P3 1.832(4) . ?
C76 C77 1.398(6) . ?
C76 H76 0.9500 . ?
C77 C78 1.370(6) . ?
C77 H77 0.9500 . ?
C78 C79 1.362(7) . ?
C78 H78 0.9500 . ?
C79 C80 1.390(6) . ?
C79 H79 0.9500 . ?
C80 H80 0.9500 . ?
C81 C82 1.394(5) . ?
C81 C86 1.390(5) . ?
C81 P4 1.829(3) . ?
C82 C83 1.386(5) . ?
C82 H82 0.9500 . ?
C83 C84 1.380(5) . ?
C83 H83 0.9500 . ?
C84 C85 1.378(5) . ?
C84 H84 0.9500 . ?
C85 C86 1.386(5) . ?
C85 H85 0.9500 . ?
C86 H86 0.9500 . ?
C87 C92 1.394(5) . ?
C87 C88 1.395(5) . ?
C87 P4 1.833(3) . ?
C88 C89 1.392(5) . ?
C88 H88 0.9500 . ?
C89 C90 1.378(6) . ?
C89 H89 0.9500 . ?
C90 C91 1.377(6) . ?
C90 H90 0.9500 . ?
C91 C92 1.389(5) . ?
C91 H91 0.9500 . ?
C92 H92 0.9500 . ?
N1 Ru1 2.075(3) . ?
N2 Ru1 2.061(3) . ?
N3 Ru2 2.071(3) . ?
N4 Ru2 2.063(3) . ?
F1 P5 1.581(3) . ?
F2 P5 1.572(3) . ?
F3 P5 1.596(3) . ?
F4 P5 1.571(3) . ?
F5 P5 1.581(3) . ?
F6 P5 1.589(3) . ?
F7 P6 1.588(3) . ?
F8 P6 1.573(3) . ?
F9 P6 1.591(3) . ?
F10 P6 1.584(3) . ?
F11 P6 1.588(3) . ?
F12 P6 1.592(2) . ?
S2 Ru1 2.2820(9) . ?
Ru1 S2B 2.27(7) . ?
Ru1 P1 2.3675(10) . ?
Ru1 P2 2.3968(10) . ?
Ru1 Cl1 2.4079(10) . ?
Ru2 S5B 2.211(10) . ?
Ru2 P4 2.3720(10) . ?
Ru2 Cl2B 2.384(11) . ?
Ru2 P3 2.4005(10) . ?
Ru2 Cl2 2.4279(13) . ?
P1 C3B 1.78(6) . ?
P2 C10B 1.88(3) . ?
P2 C41B 1.96(3) . ?
P3 C69B 1.837(13) . ?
S4B C47B 1.71(3) . ?
S4B C50B 1.75(2) . ?
S5B C51B 1.71(2) . ?
S5B C54B 1.75(2) . ?
C47B C48B 1.370(19) . ?
C47B H47B 0.9500 . ?
C48B H48B 0.9500 . ?
C50B C51B 1.450(17) . ?
C51B C52B 1.370(13) . ?
C52B C53B 1.408(13) . ?
C52B H52B 0.9500 . ?
C53B C54B 1.382(17) . ?
C53B H53B 0.9500 . ?
C54B C55B 1.456(17) . ?
C55B S6B 1.82(3) . ?
C57B C58B 1.359(18) . ?
C57B H57B 0.9500 . ?
C58B S6B 1.66(4) . ?
C58B H58B 0.9500 . ?
C69B C70B 1.3900 . ?
C69B C74B 1.3900 . ?
C70B C71B 1.3900 . ?
C70B H70B 0.9500 . ?
C71B C72B 1.3900 . ?
C71B H71B 0.9500 . ?
C72B C73B 1.3900 . ?
C72B H72B 0.9500 . ?
C73B C74B 1.3900 . ?
C73B H73B 0.9500 . ?
C74B H74B 0.9500 . ?
C41B C42B 1.3900 . ?
C41B C46B 1.3900 . ?
C42B C43B 1.3900 . ?
C42B H42B 0.9500 . ?
C43B C44B 1.3900 . ?
C43B H43B 0.9500 . ?
C44B C45B 1.3900 . ?
C44B H44B 0.9500 . ?
C45B C46B 1.3900 . ?
C45B H45B 0.9500 . ?
C46B H46B 0.9500 . ?
S1B C1B 1.74(6) . ?
S1B C4B 1.82(5) . ?
S2B C8B 1.70(2) . ?
S2B C5B 1.71(2) . ?
S3B C9B 1.703(18) . ?
S3B C12B 1.705(19) . ?
C1B C2B 1.37(2) . ?
C1B H1B 0.9500 . ?
C2B C3B 1.430(19) . ?
C2B H2B 0.9500 . ?
C3B C4B 1.39(2) . ?
C4B C5B 1.444(19) . ?
C5B C6B 1.37(2) . ?
C6B C7B 1.43(2) . ?
C6B H6B 0.9500 . ?
C7B C8B 1.37(2) . ?
C7B H7B 0.9500 . ?
C8B C9B 1.450(18) . ?
C9B C10B 1.387(19) . ?
C10B C11B 1.430(19) . ?
C11B C12B 1.37(2) . ?
C11B H11B 0.9500 . ?
C12B H12B 0.9500 . ?

loop_
_geom_torsion_atom_site_label_1
_geom_torsion_atom_site_label_2
_geom_torsion_atom_site_label_3
_geom_torsion_atom_site_label_4
_geom_torsion
_geom_torsion_site_symmetry_1
_geom_torsion_site_symmetry_2
_geom_torsion_site_symmetry_3
_geom_torsion_site_symmetry_4
_geom_torsion_publ_flag
S1 C1 C2 C3 0.7(6) . . . . ?
C1 C2 C3 C4 -0.9(6) . . . . ?
C1 C2 C3 P1 178.4(3) . . . . ?
C2 C3 C4 C5 -176.0(4) . . . . ?
P1 C3 C4 C5 4.7(6) . . . . ?
C2 C3 C4 S1 0.7(4) . . . . ?
P1 C3 C4 S1 -178.6(2) . . . . ?
C3 C4 C5 C6 165.0(4) . . . . ?
S1 C4 C5 C6 -11.5(6) . . . . ?
C3 C4 C5 S2 -11.5(6) . . . . ?
S1 C4 C5 S2 172.0(2) . . . . ?
C4 C5 C6 C7 -170.7(4) . . . . ?
S2 C5 C6 C7 6.1(4) . . . . ?
C5 C6 C7 C8 0.0(5) . . . . ?
C6 C7 C8 C9 178.3(4) . . . . ?
C6 C7 C8 S2 -6.2(4) . . . . ?
C7 C8 C9 C10 -140.2(5) . . . . ?
S2 C8 C9 C10 44.6(6) . . . . ?
C7 C8 C9 S3 41.4(6) . . . . ?
S2 C8 C9 S3 -133.8(3) . . . . ?
C8 C9 C10 C11 -178.0(4) . . . . ?
S3 C9 C10 C11 0.5(5) . . . . ?
C8 C9 C10 P2 8.3(6) . . . . ?
S3 C9 C10 P2 -173.2(2) . . . . ?
C9 C10 C11 C12 -0.4(6) . . . . ?
P2 C10 C11 C12 173.1(4) . . . . ?
C10 C11 C12 S3 0.1(7) . . . . ?
N1 C13 C14 C15 0.4(6) . . . . ?
C13 C14 C15 C16 1.0(6) . . . . ?
C14 C15 C16 C17 -1.2(6) . . . . ?
C15 C16 C17 N1 0.2(5) . . . . ?
C15 C16 C17 C18 -178.4(3) . . . . ?
N1 C17 C18 N2 -2.1(4) . . . . ?
C16 C17 C18 N2 176.5(3) . . . . ?
N1 C17 C18 C19 178.2(3) . . . . ?
C16 C17 C18 C19 -3.2(5) . . . . ?
N2 C18 C19 C20 -1.7(6) . . . . ?
C17 C18 C19 C20 178.0(4) . . . . ?
C18 C19 C20 C21 0.0(6) . . . . ?
C19 C20 C21 C22 1.3(7) . . . . ?
C20 C21 C22 N2 -0.9(6) . . . . ?
C28 C23 C24 C25 -1.0(6) . . . . ?
P1 C23 C24 C25 175.8(3) . . . . ?
C23 C24 C25 C26 0.7(6) . . . . ?
C24 C25 C26 C27 0.1(6) . . . . ?
C25 C26 C27 C28 -0.5(6) . . . . ?
C24 C23 C28 C27 0.5(5) . . . . ?
P1 C23 C28 C27 -176.0(3) . . . . ?
C26 C27 C28 C23 0.2(6) . . . . ?
C34 C29 C30 C31 0.5(5) . . . . ?
P1 C29 C30 C31 -174.0(3) . . . . ?
C29 C30 C31 C32 0.7(6) . . . . ?
C30 C31 C32 C33 -1.5(6) . . . . ?
C31 C32 C33 C34 1.1(6) . . . . ?
C32 C33 C34 C29 0.1(6) . . . . ?
C30 C29 C34 C33 -0.9(5) . . . . ?
P1 C29 C34 C33 173.7(3) . . . . ?
C40 C35 C36 C37 0.7(6) . . . . ?
P2 C35 C36 C37 -171.3(3) . . . . ?
C35 C36 C37 C38 -0.3(6) . . . . ?
C36 C37 C38 C39 -0.6(6) . . . . ?
C37 C38 C39 C40 1.2(7) . . . . ?
C36 C35 C40 C39 -0.1(6) . . . . ?
P2 C35 C40 C39 171.6(3) . . . . ?
C38 C39 C40 C35 -0.8(6) . . . . ?
C46 C41 C42 C43 -0.4(7) . . . . ?
P2 C41 C42 C43 -172.8(4) . . . . ?
C41 C42 C43 C44 -0.6(9) . . . . ?
C42 C43 C44 C45 2.3(9) . . . . ?
C43 C44 C45 C46 -2.8(9) . . . . ?
C44 C45 C46 C41 1.8(8) . . . . ?
C42 C41 C46 C45 -0.2(7) . . . . ?
P2 C41 C46 C45 172.1(4) . . . . ?
S4 C47 C48 C49 0.5(6) . . . . ?
C47 C48 C49 C50 -0.5(6) . . . . ?
C47 C48 C49 P3 -173.1(4) . . . . ?
C48 C49 C50 C51 178.0(4) . . . . ?
P3 C49 C50 C51 -9.5(6) . . . . ?
C48 C49 C50 S4 0.3(5) . . . . ?
P3 C49 C50 S4 172.9(2) . . . . ?
C49 C50 C51 C52 142.6(5) . . . . ?
S4 C50 C51 C52 -39.9(6) . . . . ?
C49 C50 C51 S5 -44.0(5) . . . . ?
S4 C50 C51 S5 133.5(3) . . . . ?
C50 C51 C52 C53 -179.4(4) . . . . ?
S5 C51 C52 C53 6.8(5) . . . . ?
C51 C52 C53 C54 -0.1(6) . . . . ?
C52 C53 C54 C55 172.5(4) . . . . ?
C52 C53 C54 S5 -6.7(5) . . . . ?
C53 C54 C55 C56 -167.0(4) . . . . ?
S5 C54 C55 C56 12.1(6) . . . . ?
C53 C54 C55 S6 9.2(6) . . . . ?
S5 C54 C55 S6 -171.7(2) . . . . ?
C54 C55 C56 C57 -178.4(6) . . . . ?
S6 C55 C56 C57 5.2(7) . . . . ?
C54 C55 C56 P4 -5.1(6) . . . . ?
S6 C55 C56 P4 178.5(2) . . . . ?
C55 C56 C57 C58 -4.9(11) . . . . ?
P4 C56 C57 C58 -178.3(6) . . . . ?
C56 C57 C58 S6 2.4(12) . . . . ?
N3 C59 C60 C61 -1.0(6) . . . . ?
C59 C60 C61 C62 0.3(6) . . . . ?
C60 C61 C62 C63 0.6(6) . . . . ?
C61 C62 C63 N3 -0.9(5) . . . . ?
C61 C62 C63 C64 177.2(3) . . . . ?
N3 C63 C64 N4 1.8(4) . . . . ?
C62 C63 C64 N4 -176.4(3) . . . . ?
N3 C63 C64 C65 180.0(3) . . . . ?
C62 C63 C64 C65 1.8(5) . . . . ?
N4 C64 C65 C66 2.2(5) . . . . ?
C63 C64 C65 C66 -175.9(3) . . . . ?
C64 C65 C66 C67 -1.3(6) . . . . ?
C65 C66 C67 C68 -0.2(6) . . . . ?
C66 C67 C68 N4 1.0(6) . . . . ?
C74 C69 C70 C71 0.5(7) . . . . ?
P3 C69 C70 C71 -174.1(3) . . . . ?
C69 C70 C71 C72 0.5(8) . . . . ?
C70 C71 C72 C73 -2.1(9) . . . . ?
C71 C72 C73 C74 2.6(10) . . . . ?
C70 C69 C74 C73 0.0(7) . . . . ?
P3 C69 C74 C73 174.6(4) . . . . ?
C72 C73 C74 C69 -1.5(9) . . . . ?
C48 C47 S4 C50 -0.3(4) . . . . ?
C49 C50 S4 C47 0.0(4) . . . . ?
C51 C50 S4 C47 -177.9(4) . . . . ?
C53 C54 S5 C51 8.9(3) . . . . ?
C55 C54 S5 C51 -170.4(3) . . . . ?
C53 C54 S5 Ru2 131.2(3) . . . . ?
C55 C54 S5 Ru2 -48.0(3) . . . . ?
C52 C51 S5 C54 -9.0(3) . . . . ?
C50 C51 S5 C54 176.2(3) . . . . ?
C52 C51 S5 Ru2 -131.2(3) . . . . ?
C50 C51 S5 Ru2 53.9(3) . . . . ?
C57 C58 S6 C55 0.6(8) . . . . ?
C56 C55 S6 C58 -3.4(4) . . . . ?
C54 C55 S6 C58 179.7(4) . . . . ?
C80 C75 C76 C77 -1.6(6) . . . . ?
P3 C75 C76 C77 169.3(3) . . . . ?
C75 C76 C77 C78 0.5(7) . . . . ?
C76 C77 C78 C79 1.0(7) . . . . ?
C77 C78 C79 C80 -1.4(7) . . . . ?
C78 C79 C80 C75 0.3(6) . . . . ?
C76 C75 C80 C79 1.2(6) . . . . ?
P3 C75 C80 C79 -169.5(3) . . . . ?
C86 C81 C82 C83 -0.1(5) . . . . ?
P4 C81 C82 C83 -179.8(3) . . . . ?
C81 C82 C83 C84 0.1(6) . . . . ?
C82 C83 C84 C85 0.4(6) . . . . ?
C83 C84 C85 C86 -1.0(6) . . . . ?
C84 C85 C86 C81 0.9(6) . . . . ?
C82 C81 C86 C85 -0.4(5) . . . . ?
P4 C81 C86 C85 179.2(3) . . . . ?
C92 C87 C88 C89 0.2(5) . . . . ?
P4 C87 C88 C89 -170.8(3) . . . . ?
C87 C88 C89 C90 1.2(5) . . . . ?
C88 C89 C90 C91 -1.7(6) . . . . ?
C89 C90 C91 C92 0.7(6) . . . . ?
C90 C91 C92 C87 0.7(6) . . . . ?
C88 C87 C92 C91 -1.2(5) . . . . ?
P4 C87 C92 C91 169.9(3) . . . . ?
C14 C13 N1 C17 -1.4(5) . . . . ?
C14 C13 N1 Ru1 176.9(3) . . . . ?
C16 C17 N1 C13 1.1(5) . . . . ?
C18 C17 N1 C13 179.8(3) . . . . ?
C16 C17 N1 Ru1 -177.3(3) . . . . ?
C18 C17 N1 Ru1 1.4(4) . . . . ?
C21 C22 N2 C18 -0.8(6) . . . . ?
C21 C22 N2 Ru1 179.8(3) . . . . ?
C19 C18 N2 C22 2.1(5) . . . . ?
C17 C18 N2 C22 -177.6(3) . . . . ?
C19 C18 N2 Ru1 -178.4(3) . . . . ?
C17 C18 N2 Ru1 1.9(4) . . . . ?
C60 C59 N3 C63 0.7(5) . . . . ?
C60 C59 N3 Ru2 -177.4(3) . . . . ?
C62 C63 N3 C59 0.3(5) . . . . ?
C64 C63 N3 C59 -178.0(3) . . . . ?
C62 C63 N3 Ru2 178.6(3) . . . . ?
C64 C63 N3 Ru2 0.3(4) . . . . ?
C67 C68 N4 C64 -0.2(5) . . . . ?
C67 C68 N4 Ru2 179.7(3) . . . . ?
C65 C64 N4 C68 -1.4(5) . . . . ?
C63 C64 N4 C68 176.8(3) . . . . ?
C65 C64 N4 Ru2 178.7(3) . . . . ?
C63 C64 N4 Ru2 -3.0(4) . . . . ?
C2 C1 S1 C4 -0.2(4) . . . . ?
C3 C4 S1 C1 -0.3(3) . . . . ?
C5 C4 S1 C1 176.8(3) . . . . ?
C7 C8 S2 C5 8.2(3) . . . . ?
C9 C8 S2 C5 -175.5(3) . . . . ?
C7 C8 S2 Ru1 130.6(2) . . . . ?
C9 C8 S2 Ru1 -53.2(3) . . . . ?
C6 C5 S2 C8 -8.1(3) . . . . ?
C4 C5 S2 C8 169.0(3) . . . . ?
C6 C5 S2 Ru1 -131.2(2) . . . . ?
C4 C5 S2 Ru1 45.9(3) . . . . ?
C11 C12 S3 C9 0.2(5) . . . . ?
C10 C9 S3 C12 -0.4(4) . . . . ?
C8 C9 S3 C12 178.3(4) . . . . ?
C22 N2 Ru1 N1 178.5(3) . . . . ?
C18 N2 Ru1 N1 -0.9(2) . . . . ?
C22 N2 Ru1 S2 -4.8(3) . . . . ?
C18 N2 Ru1 S2 175.7(2) . . . . ?
C22 N2 Ru1 S2B 92(9) . . . . ?
C18 N2 Ru1 S2B -87(9) . . . . ?
C22 N2 Ru1 P1 -89.1(3) . . . . ?
C18 N2 Ru1 P1 91.4(2) . . . . ?
C22 N2 Ru1 P2 86.9(3) . . . . ?
C18 N2 Ru1 P2 -92.5(2) . . . . ?
C22 N2 Ru1 Cl1 -166.7(8) . . . . ?
C18 N2 Ru1 Cl1 13.8(11) . . . . ?
C13 N1 Ru1 N2 -178.6(3) . . . . ?
C17 N1 Ru1 N2 -0.3(2) . . . . ?
C13 N1 Ru1 S2 149.7(6) . . . . ?
C17 N1 Ru1 S2 -32.0(9) . . . . ?
C13 N1 Ru1 S2B -9.7(13) . . . . ?
C17 N1 Ru1 S2B 168.6(12) . . . . ?
C13 N1 Ru1 P1 88.1(3) . . . . ?
C17 N1 Ru1 P1 -93.6(2) . . . . ?
C13 N1 Ru1 P2 -91.3(3) . . . . ?
C17 N1 Ru1 P2 87.0(2) . . . . ?
C13 N1 Ru1 Cl1 2.7(3) . . . . ?
C17 N1 Ru1 Cl1 -179.0(2) . . . . ?
C8 S2 Ru1 N2 104.17(17) . . . . ?
C5 S2 Ru1 N2 -146.61(16) . . . . ?
C8 S2 Ru1 N1 135.3(7) . . . . ?
C5 S2 Ru1 N1 -115.5(7) . . . . ?
C8 S2 Ru1 S2B -64.9(12) . . . . ?
C5 S2 Ru1 S2B 44.3(12) . . . . ?
C8 S2 Ru1 P1 -162.61(15) . . . . ?
C5 S2 Ru1 P1 -53.39(14) . . . . ?
C8 S2 Ru1 P2 16.40(15) . . . . ?
C5 S2 Ru1 P2 125.62(14) . . . . ?
C8 S2 Ru1 Cl1 -77.41(15) . . . . ?
C5 S2 Ru1 Cl1 31.81(14) . . . . ?
C68 N4 Ru2 N3 -177.4(3) . . . . ?
C64 N4 Ru2 N3 2.4(2) . . . . ?
C68 N4 Ru2 S5B -104(2) . . . . ?
C64 N4 Ru2 S5B 76(2) . . . . ?
C68 N4 Ru2 S5 6.1(3) . . . . ?
C64 N4 Ru2 S5 -174.1(2) . . . . ?
C68 N4 Ru2 P4 88.5(3) . . . . ?
C64 N4 Ru2 P4 -91.6(2) . . . . ?
C68 N4 Ru2 Cl2B -3.0(4) . . . . ?
C64 N4 Ru2 Cl2B 176.9(3) . . . . ?
C68 N4 Ru2 P3 -85.9(3) . . . . ?
C64 N4 Ru2 P3 93.9(2) . . . . ?
C68 N4 Ru2 Cl2 160.6(6) . . . . ?
C64 N4 Ru2 Cl2 -19.5(8) . . . . ?
C59 N3 Ru2 N4 176.7(3) . . . . ?
C63 N3 Ru2 N4 -1.5(2) . . . . ?
C59 N3 Ru2 S5B 3.1(4) . . . . ?
C63 N3 Ru2 S5B -175.1(3) . . . . ?
C59 N3 Ru2 S5 -137.5(9) . . . . ?
C63 N3 Ru2 S5 44.4(11) . . . . ?
C59 N3 Ru2 P4 -92.7(3) . . . . ?
C63 N3 Ru2 P4 89.1(2) . . . . ?
C59 N3 Ru2 Cl2B 146.8(14) . . . . ?
C63 N3 Ru2 Cl2B -31.4(15) . . . . ?
C59 N3 Ru2 P3 89.0(3) . . . . ?
C63 N3 Ru2 P3 -89.2(2) . . . . ?
C59 N3 Ru2 Cl2 -5.9(3) . . . . ?
C63 N3 Ru2 Cl2 175.9(2) . . . . ?
C54 S5 Ru2 N4 145.83(17) . . . . ?
C51 S5 Ru2 N4 -105.75(18) . . . . ?
C54 S5 Ru2 N3 100.6(10) . . . . ?
C51 S5 Ru2 N3 -151.0(10) . . . . ?
C54 S5 Ru2 S5B -40.4(3) . . . . ?
C51 S5 Ru2 S5B 68.0(3) . . . . ?
C54 S5 Ru2 P4 55.48(16) . . . . ?
C51 S5 Ru2 P4 163.91(17) . . . . ?
C54 S5 Ru2 Cl2B -159.3(15) . . . . ?
C51 S5 Ru2 Cl2B -50.9(15) . . . . ?
C54 S5 Ru2 P3 -125.89(16) . . . . ?
C51 S5 Ru2 P3 -17.46(17) . . . . ?
C54 S5 Ru2 Cl2 -31.18(16) . . . . ?
C51 S5 Ru2 Cl2 77.24(17) . . . . ?
C4 C3 P1 C3B -73(17) . . . . ?
C2 C3 P1 C3B 108(17) . . . . ?
C4 C3 P1 C23 -156.0(3) . . . . ?
C2 C3 P1 C23 24.7(4) . . . . ?
C4 C3 P1 C29 93.3(3) . . . . ?
C2 C3 P1 C29 -85.9(4) . . . . ?
C4 C3 P1 Ru1 -30.3(4) . . . . ?
C2 C3 P1 Ru1 150.4(3) . . . . ?
C28 C23 P1 C3B -135.3(19) . . . . ?
C24 C23 P1 C3B 48.2(19) . . . . ?
C28 C23 P1 C3 -123.1(3) . . . . ?
C24 C23 P1 C3 60.4(3) . . . . ?
C28 C23 P1 C29 -16.2(3) . . . . ?
C24 C23 P1 C29 167.3(3) . . . . ?
C28 C23 P1 Ru1 111.9(3) . . . . ?
C24 C23 P1 Ru1 -64.6(3) . . . . ?
C30 C29 P1 C3B -8(3) . . . . ?
C34 C29 P1 C3B 178(3) . . . . ?
C30 C29 P1 C3 -10.6(3) . . . . ?
C34 C29 P1 C3 175.0(3) . . . . ?
C30 C29 P1 C23 -118.7(3) . . . . ?
C34 C29 P1 C23 66.9(3) . . . . ?
C30 C29 P1 Ru1 112.7(3) . . . . ?
C34 C29 P1 Ru1 -61.6(3) . . . . ?
N2 Ru1 P1 C3B 149(4) . . . . ?
N1 Ru1 P1 C3B -132(4) . . . . ?
S2 Ru1 P1 C3B 53(4) . . . . ?
S2B Ru1 P1 C3B -31(4) . . . . ?
P2 Ru1 P1 C3B 40(4) . . . . ?
Cl1 Ru1 P1 C3B -36(4) . . . . ?
N2 Ru1 P1 C3 140.90(19) . . . . ?
N1 Ru1 P1 C3 -140.64(19) . . . . ?
S2 Ru1 P1 C3 44.98(18) . . . . ?
S2B Ru1 P1 C3 -39.3(18) . . . . ?
P2 Ru1 P1 C3 31.3(5) . . . . ?
Cl1 Ru1 P1 C3 -44.09(18) . . . . ?
N2 Ru1 P1 C23 -99.82(14) . . . . ?
N1 Ru1 P1 C23 -21.37(14) . . . . ?
S2 Ru1 P1 C23 164.26(12) . . . . ?
S2B Ru1 P1 C23 79.9(17) . . . . ?
P2 Ru1 P1 C23 150.6(4) . . . . ?
Cl1 Ru1 P1 C23 75.19(12) . . . . ?
N2 Ru1 P1 C29 24.39(15) . . . . ?
N1 Ru1 P1 C29 102.85(14) . . . . ?
S2 Ru1 P1 C29 -71.53(12) . . . . ?
S2B Ru1 P1 C29 -155.9(17) . . . . ?
P2 Ru1 P1 C29 -85.2(5) . . . . ?
Cl1 Ru1 P1 C29 -160.60(13) . . . . ?
C9 C10 P2 C41 91.2(4) . . . . ?
C11 C10 P2 C41 -81.6(4) . . . . ?
C9 C10 P2 C35 -163.2(4) . . . . ?
C11 C10 P2 C35 23.9(5) . . . . ?
C9 C10 P2 C10B 96.1(11) . . . . ?
C11 C10 P2 C10B -76.7(11) . . . . ?
C9 C10 P2 C41B -177(6) . . . . ?
C11 C10 P2 C41B 10(6) . . . . ?
C9 C10 P2 Ru1 -41.3(4) . . . . ?
C11 C10 P2 Ru1 145.9(4) . . . . ?
C42 C41 P2 C10 -159.7(4) . . . . ?
C46 C41 P2 C10 28.1(4) . . . . ?
C42 C41 P2 C35 91.0(4) . . . . ?
C46 C41 P2 C35 -81.1(4) . . . . ?
C42 C41 P2 C10B 175(8) . . . . ?
C46 C41 P2 C10B 3(8) . . . . ?
C42 C41 P2 C41B -172.2(16) . . . . ?
C46 C41 P2 C41B 15.6(17) . . . . ?
C42 C41 P2 Ru1 -32.4(4) . . . . ?
C46 C41 P2 Ru1 155.5(3) . . . . ?
C36 C35 P2 C10 -147.6(3) . . . . ?
C40 C35 P2 C10 40.7(4) . . . . ?
C36 C35 P2 C41 -40.1(3) . . . . ?
C40 C35 P2 C41 148.2(3) . . . . ?
C36 C35 P2 C10B -52(2) . . . . ?
C40 C35 P2 C10B 136(2) . . . . ?
C36 C35 P2 C41B -144.6(13) . . . . ?
C40 C35 P2 C41B 43.7(13) . . . . ?
C36 C35 P2 Ru1 89.7(3) . . . . ?
C40 C35 P2 Ru1 -82.0(3) . . . . ?
N2 Ru1 P2 C10 -74.81(17) . . . . ?
N1 Ru1 P2 C10 -153.04(17) . . . . ?
S2 Ru1 P2 C10 21.40(16) . . . . ?
S2B Ru1 P2 C10 106.2(17) . . . . ?
P1 Ru1 P2 C10 35.0(5) . . . . ?
Cl1 Ru1 P2 C10 110.09(16) . . . . ?
N2 Ru1 P2 C41 162.10(18) . . . . ?
N1 Ru1 P2 C41 83.87(18) . . . . ?
S2 Ru1 P2 C41 -101.69(16) . . . . ?
S2B Ru1 P2 C41 -16.9(17) . . . . ?
P1 Ru1 P2 C41 -88.1(5) . . . . ?
Cl1 Ru1 P2 C41 -13.00(17) . . . . ?
N2 Ru1 P2 C35 43.85(15) . . . . ?
N1 Ru1 P2 C35 -34.38(15) . . . . ?
S2 Ru1 P2 C35 140.06(13) . . . . ?
S2B Ru1 P2 C35 -135.1(17) . . . . ?
P1 Ru1 P2 C35 153.6(4) . . . . ?
Cl1 Ru1 P2 C35 -131.25(13) . . . . ?
N2 Ru1 P2 C10B 169(3) . . . . ?
N1 Ru1 P2 C10B 91(3) . . . . ?
S2 Ru1 P2 C10B -95(3) . . . . ?
S2B Ru1 P2 C10B -10(3) . . . . ?
P1 Ru1 P2 C10B -81(3) . . . . ?
Cl1 Ru1 P2 C10B -6(3) . . . . ?
N2 Ru1 P2 C41B -65.0(17) . . . . ?
N1 Ru1 P2 C41B -143.2(17) . . . . ?
S2 Ru1 P2 C41B 31.2(17) . . . . ?
S2B Ru1 P2 C41B 116(2) . . . . ?
P1 Ru1 P2 C41B 44.8(17) . . . . ?
Cl1 Ru1 P2 C41B 119.9(17) . . . . ?
C76 C75 P3 C69B 136.9(6) . . . . ?
C80 C75 P3 C69B -52.5(6) . . . . ?
C76 C75 P3 C69 40.9(3) . . . . ?
C80 C75 P3 C69 -148.4(3) . . . . ?
C76 C75 P3 C49 148.9(3) . . . . ?
C80 C75 P3 C49 -40.4(3) . . . . ?
C76 C75 P3 Ru2 -89.5(3) . . . . ?
C80 C75 P3 Ru2 81.2(3) . . . . ?
C74 C69 P3 C69B 174.6(7) . . . . ?
C70 C69 P3 C69B -10.8(7) . . . . ?
C74 C69 P3 C75 -93.2(4) . . . . ?
C70 C69 P3 C75 81.3(3) . . . . ?
C74 C69 P3 C49 157.4(4) . . . . ?
C70 C69 P3 C49 -28.0(4) . . . . ?
C74 C69 P3 Ru2 30.4(4) . . . . ?
C70 C69 P3 Ru2 -155.1(3) . . . . ?
C50 C49 P3 C69B -158(2) . . . . ?
C48 C49 P3 C69B 14.1(18) . . . . ?
C50 C49 P3 C75 162.2(3) . . . . ?
C48 C49 P3 C75 -26.1(4) . . . . ?
C50 C49 P3 C69 -91.3(4) . . . . ?
C48 C49 P3 C69 80.3(4) . . . . ?
C50 C49 P3 Ru2 41.3(4) . . . . ?
C48 C49 P3 Ru2 -147.0(3) . . . . ?
N4 Ru2 P3 C69B 70.2(8) . . . . ?
N3 Ru2 P3 C69B 148.7(8) . . . . ?
S5B Ru2 P3 C69B -111.8(8) . . . . ?
S5 Ru2 P3 C69B -27.9(8) . . . . ?
P4 Ru2 P3 C69B -13.8(9) . . . . ?
Cl2B Ru2 P3 C69B -21.8(8) . . . . ?
Cl2 Ru2 P3 C69B -116.2(8) . . . . ?
N4 Ru2 P3 C75 -39.71(15) . . . . ?
N3 Ru2 P3 C75 38.73(15) . . . . ?
S5B Ru2 P3 C75 138.3(3) . . . . ?
S5 Ru2 P3 C75 -137.81(13) . . . . ?
P4 Ru2 P3 C75 -123.7(3) . . . . ?
Cl2B Ru2 P3 C75 -131.7(3) . . . . ?
Cl2 Ru2 P3 C75 133.87(13) . . . . ?
N4 Ru2 P3 C69 -158.82(16) . . . . ?
N3 Ru2 P3 C69 -80.38(16) . . . . ?
S5B Ru2 P3 C69 19.1(3) . . . . ?
S5 Ru2 P3 C69 103.09(14) . . . . ?
P4 Ru2 P3 C69 117.2(3) . . . . ?
Cl2B Ru2 P3 C69 109.2(3) . . . . ?
Cl2 Ru2 P3 C69 14.77(14) . . . . ?
N4 Ru2 P3 C49 77.99(17) . . . . ?
N3 Ru2 P3 C49 156.43(17) . . . . ?
S5B Ru2 P3 C49 -104.0(3) . . . . ?
S5 Ru2 P3 C49 -20.11(16) . . . . ?
P4 Ru2 P3 C49 -6.0(4) . . . . ?
Cl2B Ru2 P3 C49 -14.0(3) . . . . ?
Cl2 Ru2 P3 C49 -108.43(15) . . . . ?
C55 C56 P4 C81 159.4(3) . . . . ?
C57 C56 P4 C81 -28.1(7) . . . . ?
C55 C56 P4 C87 -88.6(3) . . . . ?
C57 C56 P4 C87 83.8(7) . . . . ?
C55 C56 P4 Ru2 31.6(3) . . . . ?
C57 C56 P4 Ru2 -155.9(7) . . . . ?
C82 C81 P4 C56 -68.7(3) . . . . ?
C86 C81 P4 C56 111.7(3) . . . . ?
C82 C81 P4 C87 -176.9(3) . . . . ?
C86 C81 P4 C87 3.5(3) . . . . ?
C82 C81 P4 Ru2 57.1(3) . . . . ?
C86 C81 P4 Ru2 -122.6(3) . . . . ?
C92 C87 P4 C56 26.0(3) . . . . ?
C88 C87 P4 C56 -163.2(3) . . . . ?
C92 C87 P4 C81 133.4(3) . . . . ?
C88 C87 P4 C81 -55.7(3) . . . . ?
C92 C87 P4 Ru2 -96.7(3) . . . . ?
C88 C87 P4 Ru2 74.2(3) . . . . ?
N4 Ru2 P4 C56 -144.44(14) . . . . ?
N3 Ru2 P4 C56 137.01(14) . . . . ?
S5B Ru2 P4 C56 37.0(3) . . . . ?
S5 Ru2 P4 C56 -46.39(12) . . . . ?
Cl2B Ru2 P4 C56 -52.7(3) . . . . ?
P3 Ru2 P4 C56 -60.6(4) . . . . ?
Cl2 Ru2 P4 C56 42.21(12) . . . . ?
N4 Ru2 P4 C81 96.14(14) . . . . ?
N3 Ru2 P4 C81 17.58(14) . . . . ?
S5B Ru2 P4 C81 -82.4(3) . . . . ?
S5 Ru2 P4 C81 -165.81(13) . . . . ?
Cl2B Ru2 P4 C81 -172.1(3) . . . . ?
P3 Ru2 P4 C81 180(37) . . . . ?
Cl2 Ru2 P4 C81 -77.21(13) . . . . ?
N4 Ru2 P4 C87 -28.50(14) . . . . ?
N3 Ru2 P4 C87 -107.05(14) . . . . ?
S5B Ru2 P4 C87 152.9(3) . . . . ?
S5 Ru2 P4 C87 69.55(12) . . . . ?
Cl2B Ru2 P4 C87 63.3(3) . . . . ?
P3 Ru2 P4 C87 55.4(4) . . . . ?
Cl2 Ru2 P4 C87 158.15(12) . . . . ?
N4 Ru2 S5B C51B 34(3) . . . . ?
N3 Ru2 S5B C51B 106.2(10) . . . . ?
S5 Ru2 S5B C51B -76.9(10) . . . . ?
P4 Ru2 S5B C51B -158.6(10) . . . . ?
Cl2B Ru2 S5B C51B -67.2(11) . . . . ?
P3 Ru2 S5B C51B 15.8(10) . . . . ?
Cl2 Ru2 S5B C51B 170(2) . . . . ?
N4 Ru2 S5B C54B 149(2) . . . . ?
N3 Ru2 S5B C54B -139.1(9) . . . . ?
S5 Ru2 S5B C54B 37.8(9) . . . . ?
P4 Ru2 S5B C54B -43.9(9) . . . . ?
Cl2B Ru2 S5B C54B 47.5(9) . . . . ?
P3 Ru2 S5B C54B 130.5(9) . . . . ?
Cl2 Ru2 S5B C54B -75.4(18) . . . . ?
C50B S4B C47B C48B -8(3) . . . . ?
C47B S4B C50B C51B -178(2) . . . . ?
S4B C50B C51B C52B 39(4) . . . . ?
S4B C50B C51B S5B -140.0(18) . . . . ?
C54B S5B C51B C52B 7(2) . . . . ?
Ru2 S5B C51B C52B 129.9(18) . . . . ?
C54B S5B C51B C50B -173(2) . . . . ?
Ru2 S5B C51B C50B -51(2) . . . . ?
C50B C51B C52B C53B 173(3) . . . . ?
S5B C51B C52B C53B -7(3) . . . . ?
C51B C52B C53B C54B 4(4) . . . . ?
C52B C53B C54B C55B -173(3) . . . . ?
C52B C53B C54B S5B 2(3) . . . . ?
C51B S5B C54B C53B -5(2) . . . . ?
Ru2 S5B C54B C53B -136.6(17) . . . . ?
C51B S5B C54B C55B 171(2) . . . . ?
Ru2 S5B C54B C55B 39(2) . . . . ?
C53B C54B C55B S6B -26(4) . . . . ?
S5B C54B C55B S6B 160.0(15) . . . . ?
C57B C58B S6B C55B 6(4) . . . . ?
C54B C55B S6B C58B -159(2) . . . . ?
C75 P3 C69B C70B -97.8(12) . . . . ?
C69 P3 C69B C70B 4.0(12) . . . . ?
C49 P3 C69B C70B 121(3) . . . . ?
Ru2 P3 C69B C70B 143.6(9) . . . . ?
C75 P3 C69B C74B 81.6(10) . . . . ?
C69 P3 C69B C74B -176.6(9) . . . . ?
C49 P3 C69B C74B -59.9(18) . . . . ?
Ru2 P3 C69B C74B -37.0(13) . . . . ?
C74B C69B C70B C71B 0.0 . . . . ?
P3 C69B C70B C71B 179.4(16) . . . . ?
C69B C70B C71B C72B 0.0 . . . . ?
C70B C71B C72B C73B 0.0 . . . . ?
C71B C72B C73B C74B 0.0 . . . . ?
C72B C73B C74B C69B 0.0 . . . . ?
C70B C69B C74B C73B 0.0 . . . . ?
P3 C69B C74B C73B -179.4(14) . . . . ?
C10 P2 C41B C42B -88(7) . . . . ?
C41 P2 C41B C42B 4(3) . . . . ?
C35 P2 C41B C42B 106(3) . . . . ?
C10B P2 C41B C42B 6(3) . . . . ?
Ru1 P2 C41B C42B -136(2) . . . . ?
C10 P2 C41B C46B 96(7) . . . . ?
C41 P2 C41B C46B -172(2) . . . . ?
C35 P2 C41B C46B -70(2) . . . . ?
C10B P2 C41B C46B -170(3) . . . . ?
Ru1 P2 C41B C46B 48(3) . . . . ?
C46B C41B C42B C43B 0.0 . . . . ?
P2 C41B C42B C43B -176(4) . . . . ?
C41B C42B C43B C44B 0.0 . . . . ?
C42B C43B C44B C45B 0.0 . . . . ?
C43B C44B C45B C46B 0.0 . . . . ?
C44B C45B C46B C41B 0.0 . . . . ?
C42B C41B C46B C45B 0.0 . . . . ?
P2 C41B C46B C45B 176(4) . . . . ?
N2 Ru1 S2B C8B -26(12) . . . . ?
N1 Ru1 S2B C8B -110(4) . . . . ?
S2 Ru1 S2B C8B 72(4) . . . . ?
P1 Ru1 S2B C8B 155(3) . . . . ?
P2 Ru1 S2B C8B -21(3) . . . . ?
Cl1 Ru1 S2B C8B 177(10) . . . . ?
N2 Ru1 S2B C5B -138(7) . . . . ?
N1 Ru1 S2B C5B 138(3) . . . . ?
S2 Ru1 S2B C5B -40(3) . . . . ?
P1 Ru1 S2B C5B 44(4) . . . . ?
P2 Ru1 S2B C5B -132(4) . . . . ?
Cl1 Ru1 S2B C5B 65(5) . . . . ?
C4B S1B C1B C2B 24(6) . . . . ?
S1B C1B C2B C3B -17(10) . . . . ?
C1B C2B C3B C4B -3(13) . . . . ?
C1B C2B C3B P1 -163(6) . . . . ?
C3 P1 C3B C4B 166(27) . . . . ?
C23 P1 C3B C4B -94(10) . . . . ?
C29 P1 C3B C4B 152(9) . . . . ?
Ru1 P1 C3B C4B 27(12) . . . . ?
C3 P1 C3B C2B -40(11) . . . . ?
C23 P1 C3B C2B 60(8) . . . . ?
C29 P1 C3B C2B -54(9) . . . . ?
Ru1 P1 C3B C2B -180(7) . . . . ?
C2B C3B C4B C5B 180(7) . . . . ?
P1 C3B C4B C5B -27(16) . . . . ?
C2B C3B C4B S1B 21(11) . . . . ?
P1 C3B C4B S1B 175(8) . . . . ?
C1B S1B C4B C3B -25(6) . . . . ?
C1B S1B C4B C5B 173(5) . . . . ?
C3B C4B C5B C6B -151(9) . . . . ?
S1B C4B C5B C6B 6(8) . . . . ?
C3B C4B C5B S2B 38(11) . . . . ?
S1B C4B C5B S2B -165(5) . . . . ?
C8B S2B C5B C6B 8(6) . . . . ?
Ru1 S2B C5B C6B 138(4) . . . . ?
C8B S2B C5B C4B -179(4) . . . . ?
Ru1 S2B C5B C4B -49(6) . . . . ?
C4B C5B C6B C7B -174(6) . . . . ?
S2B C5B C6B C7B -2(7) . . . . ?
C5B C6B C7B C8B -7(9) . . . . ?
C6B C7B C8B C9B -175(5) . . . . ?
C6B C7B C8B S2B 12(9) . . . . ?
C5B S2B C8B C7B -12(7) . . . . ?
Ru1 S2B C8B C7B -131(5) . . . . ?
C5B S2B C8B C9B 175(4) . . . . ?
Ru1 S2B C8B C9B 55(7) . . . . ?
C7B C8B C9B C10B 137(8) . . . . ?
S2B C8B C9B C10B -51(9) . . . . ?
C7B C8B C9B S3B -30(9) . . . . ?
S2B C8B C9B S3B 142(5) . . . . ?
C12B S3B C9B C10B 15(6) . . . . ?
C12B S3B C9B C8B -175(5) . . . . ?
C8B C9B C10B C11B 179(5) . . . . ?
S3B C9B C10B C11B -13(7) . . . . ?
C8B C9B C10B P2 14(9) . . . . ?
S3B C9B C10B P2 -178(4) . . . . ?
C10 P2 C10B C9B -107(5) . . . . ?
C41 P2 C10B C9B 49(5) . . . . ?
C35 P2 C10B C9B 147(5) . . . . ?
C41B P2 C10B C9B -119(5) . . . . ?
Ru1 P2 C10B C9B 17(7) . . . . ?
C10 P2 C10B C11B 92(8) . . . . ?
C41 P2 C10B C11B -112(14) . . . . ?
C35 P2 C10B C11B -14(8) . . . . ?
C41B P2 C10B C11B 80(8) . . . . ?
Ru1 P2 C10B C11B -144(6) . . . . ?
C9B C10B C11B C12B 3(9) . . . . ?
P2 C10B C11B C12B 164(7) . . . . ?
C10B C11B C12B S3B 9(9) . . . . ?
C9B S3B C12B C11B -14(7) . . . . ?
